data_7152448
loop_
_publ_author_name
'Sasaki, Toshiyuki'
'Shizuki, Norie'
'Hiraishi, Eri'
'Hisaki, Ichiro'
'Tohnai, Norimitsu'
'Miyata, Mikiji'

_publ_section_title
;
 Construction of multi-component supramolecular architectures of bile
 acids and cinchona alkaloids through helical-pitch-synchronized
 crystallization.
;
_journal_issue 30
_journal_name_full 'Organic &amp; biomolecular chemistry'
_journal_page_first 5985
_journal_page_last 5992
_journal_paper_doi 10.1039/c2ob25072a
_journal_volume 10
_journal_year 2012
_chemical_formula_moiety 'C43 H62 N2 O6 '
_chemical_formula_sum 'C43 H62 N2 O6'
_chemical_formula_weight 702.97
_space_group_IT_number 19
_symmetry_cell_setting orthorhombic
_symmetry_Int_Tables_number 19
_symmetry_space_group_name_Hall 'P 2ac 2ab'
_symmetry_space_group_name_H-M 'P 21 21 21'
_cell_angle_alpha 90.0000
_cell_angle_beta 90.0000
_cell_angle_gamma 90.0000
_cell_formula_units_Z 4
_cell_length_a 9.2659(4)
_cell_length_b 14.2973(5)
_cell_length_c 29.1661(11)
_cell_measurement_reflns_used 20910
_cell_measurement_temperature 213.1
_cell_measurement_theta_max 68.3
_cell_measurement_theta_min 3.0
_cell_volume 3863.8(3)
_computing_cell_refinement PROCESS-AUTO
_computing_data_collection PROCESS-AUTO
_computing_data_reduction CrystalStructure
_computing_publication_material 'CrystalStructure 3.8'
_computing_structure_refinement SHELXL
_computing_structure_solution SIR2004
_diffrn_detector_area_resol_mean 10.00
_diffrn_measured_fraction_theta_full 0.999
_diffrn_measured_fraction_theta_max 0.999
_diffrn_measurement_device_type 'Rigaku RAXIS-RAPID'
_diffrn_measurement_method \w
_diffrn_radiation_type 'Cu K\a'
_diffrn_radiation_wavelength 1.54187
_diffrn_reflns_av_R_equivalents 0.148
_diffrn_reflns_limit_h_max 11
_diffrn_reflns_limit_h_min -10
_diffrn_reflns_limit_k_max 16
_diffrn_reflns_limit_k_min -17
_diffrn_reflns_limit_l_max 34
_diffrn_reflns_limit_l_min -35
_diffrn_reflns_number 36701
_diffrn_reflns_theta_full 68.23
_diffrn_reflns_theta_max 68.23
_exptl_absorpt_coefficient_mu 0.630
_exptl_absorpt_correction_T_max 0.643
_exptl_absorpt_correction_T_min 0.430
_exptl_absorpt_correction_type multi-scan
_exptl_absorpt_process_details
;
Higashi, T. (1995). Program for Absorption Correction.
Rigaku Corporation, Tokyo, Japan.
;
_exptl_crystal_colour colorless
_exptl_crystal_density_diffrn 1.208
_exptl_crystal_density_method 'not measured'
_exptl_crystal_description block
_exptl_crystal_F_000 1528.00
_exptl_crystal_size_max 1.20
_exptl_crystal_size_mid 0.80
_exptl_crystal_size_min 0.70
_refine_diff_density_max 0.31
_refine_diff_density_min -0.40
_refine_ls_abs_structure_details 'Flack, H. D. (1983), Acta Cryst. A39, 876-881. 3048 Friedel Pairs'
_refine_ls_abs_structure_Flack 0.0(3)
_refine_ls_extinction_method none
_refine_ls_goodness_of_fit_ref 1.021
_refine_ls_hydrogen_treatment refall
_refine_ls_number_parameters 465
_refine_ls_number_reflns 7031
_refine_ls_R_factor_gt 0.0862
_refine_ls_shift/su_max 0.0000
_refine_ls_structure_factor_coef Fsqd
_refine_ls_weighting_details 'w = 1/[\s^2^(Fo^2^)+(0.0753P)^2^+0.0000P] where P=(Fo^2^+2Fc^2^)/3'
_refine_ls_weighting_scheme calc
_refine_ls_wR_factor_ref 0.1872
_reflns_number_gt 5253
_reflns_number_total 7031
_reflns_threshold_expression F^2^>2.0\s(F^2^)
_cod_data_source_file c2ob25072a.txt
_cod_data_source_block '_CA_Cn1'
_cod_original_cell_volume 3863.8(2)
_cod_original_formula_sum 'C43 H62 N2 O6 '
_cod_database_code 7152448

loop_
_symmetry_equiv_pos_site_id
_symmetry_equiv_pos_as_xyz
1 +X,+Y,+Z
2 1/2+X,1/2-Y,-Z
3 -X,1/2+Y,1/2-Z
4 1/2-X,-Y,1/2+Z

loop_
_atom_site_label
_atom_site_type_symbol
_atom_site_fract_x
_atom_site_fract_y
_atom_site_fract_z
_atom_site_U_iso_or_equiv
_atom_site_adp_type
_atom_site_occupancy
_atom_site_symmetry_multiplicity
_atom_site_calc_flag
_atom_site_refinement_flags
O(1) O 0.5158(3) 0.48550(18) 0.00789(8) 0.0315(6) Uani 1.00 1 d .
O(2) O 0.1575(3) 0.56452(19) 0.24485(8) 0.0356(7) Uani 1.00 1 d .
O(3) O 0.5878(3) 0.71606(18) 0.10542(9) 0.0338(6) Uani 1.00 1 d .
O(4) O -0.0604(3) 0.17022(19) 0.13338(9) 0.0360(7) Uani 1.00 1 d .
O(5) O 0.9111(3) 0.83523(19) -0.02629(8) 0.0395(7) Uani 1.00 1 d .
O(7) O -0.0770(3) 0.0997(2) 0.06711(10) 0.0666(11) Uani 1.00 1 d .
N(2) N -0.1116(4) 0.2609(2) 0.25110(11) 0.0386(9) Uani 1.00 1 d .
N(3) N 0.2910(3) 0.5731(2) 0.34469(9) 0.0252(7) Uani 1.00 1 d .
C(1) C -0.0930(4) 0.4218(2) 0.35033(12) 0.0298(9) Uani 1.00 1 d .
C(2) C -0.1807(4) 0.3744(2) 0.38015(13) 0.0321(9) Uani 1.00 1 d .
C(3) C -0.2491(4) 0.2923(3) 0.36684(15) 0.0397(10) Uani 1.00 1 d .
C(4) C -0.2274(5) 0.2563(2) 0.32443(15) 0.0393(10) Uani 1.00 1 d .
C(5) C -0.1337(4) 0.3012(2) 0.29331(13) 0.0281(8) Uani 1.00 1 d .
C(6) C -0.0660(4) 0.3861(2) 0.30552(13) 0.0253(8) Uani 1.00 1 d .
C(7) C 0.0266(4) 0.4312(2) 0.27299(12) 0.0258(8) Uani 1.00 1 d .
C(8) C 0.0391(5) 0.3903(3) 0.23054(14) 0.0380(10) Uani 1.00 1 d .
C(9) C -0.0311(5) 0.3059(3) 0.22148(15) 0.0428(11) Uani 1.00 1 d .
C(10) C 0.1073(4) 0.5196(2) 0.28540(13) 0.0278(9) Uani 1.00 1 d .
C(11) C 0.2335(4) 0.4916(2) 0.31718(13) 0.0252(8) Uani 1.00 1 d .
C(12) C 0.3631(4) 0.4447(2) 0.29355(14) 0.0331(9) Uani 1.00 1 d .
C(13) C 0.5009(4) 0.4703(2) 0.32074(14) 0.0312(9) Uani 1.00 1 d .
C(14) C 0.4705(5) 0.4589(3) 0.37161(14) 0.0387(10) Uani 1.00 1 d .
C(15) C 0.3644(4) 0.5355(2) 0.38653(13) 0.0329(9) Uani 1.00 1 d .
C(16) C 0.3974(4) 0.6284(2) 0.31719(14) 0.0321(9) Uani 1.00 1 d .
C(17) C 0.5382(4) 0.5739(2) 0.31247(13) 0.0334(10) Uani 1.00 1 d .
C(18) C 0.6127(5) 0.5951(3) 0.26793(15) 0.0515(14) Uani 1.00 1 d .
C(19) C 0.7331(8) 0.6398(6) 0.2652(2) 0.145(4) Uani 1.00 1 d .
C(20) C 0.8719(4) 0.7727(2) 0.05115(12) 0.0296(9) Uani 1.00 1 d .
C(21) C 0.9613(4) 0.7689(2) 0.00743(13) 0.0311(9) Uani 1.00 1 d .
C(22) C 0.9516(5) 0.6721(2) -0.01361(14) 0.0340(10) Uani 1.00 1 d .
C(23) C 1.0103(4) 0.6027(2) 0.02089(14) 0.0338(9) Uani 1.00 1 d .
C(24) C 0.9304(4) 0.5993(2) 0.06647(13) 0.0276(9) Uani 1.00 1 d .
C(25) C 0.9236(4) 0.6999(2) 0.08626(12) 0.0259(8) Uani 1.00 1 d .
C(26) C 1.0211(5) 0.5372(3) 0.09806(16) 0.0436(11) Uani 1.00 1 d .
C(27) C 0.8350(4) 0.7035(2) 0.13119(12) 0.0315(9) Uani 1.00 1 d .
C(28) C 0.6879(4) 0.6562(2) 0.12932(12) 0.0294(9) Uani 1.00 1 d .
C(29) C 0.6969(4) 0.5579(2) 0.10856(12) 0.0231(8) Uani 1.00 1 d .
C(30) C 0.7725(4) 0.5622(2) 0.06127(12) 0.0225(8) Uani 1.00 1 d .
C(31) C 0.7618(4) 0.4703(2) 0.03393(13) 0.0266(8) Uani 1.00 1 d .
C(32) C 0.6131(4) 0.4259(2) 0.03333(11) 0.0244(8) Uani 1.00 1 d .
C(33) C 0.5583(4) 0.4120(2) 0.08270(11) 0.0211(8) Uani 1.00 1 d .
C(34) C 0.5507(4) 0.5098(2) 0.10546(11) 0.0215(8) Uani 1.00 1 d .
C(35) C 0.4677(5) 0.4917(2) 0.14976(12) 0.0309(9) Uani 1.00 1 d .
C(36) C 0.3596(4) 0.4138(2) 0.13727(12) 0.0279(8) Uani 1.00 1 d .
C(37) C 0.3973(4) 0.3798(2) 0.08825(12) 0.0230(8) Uani 1.00 1 d .
C(38) C 0.6602(4) 0.3449(2) 0.10821(13) 0.0312(9) Uani 1.00 1 d .
C(39) C 0.3598(4) 0.2759(2) 0.08023(13) 0.0296(9) Uani 1.00 1 d .
C(40) C 0.4094(5) 0.2387(3) 0.03393(13) 0.0454(12) Uani 1.00 1 d .
C(41) C 0.1958(4) 0.2614(2) 0.08617(13) 0.0313(9) Uani 1.00 1 d .
C(42) C 0.1537(4) 0.1586(2) 0.08841(13) 0.0307(9) Uani 1.00 1 d .
C(43) C -0.0069(4) 0.1417(2) 0.09612(12) 0.0277(9) Uani 1.00 1 d .
H(1) H 0.2157 0.6112 0.3533 0.030 Uiso 1.00 1 c R
H(2) H 0.4091 0.2389 0.1043 0.035 Uiso 1.00 1 c R
H(3) H 0.6190 0.3642 0.0180 0.029 Uiso 1.00 1 c R
H(4) H 0.6030 0.5942 0.3376 0.040 Uiso 1.00 1 c R
H(5) H 0.0417 0.5623 0.3021 0.033 Uiso 1.00 1 c R
H(6) H 0.7913 0.4826 0.0022 0.032 Uiso 1.00 1 c R
H(7) H 0.8303 0.4253 0.0469 0.032 Uiso 1.00 1 c R
H(8) H 0.7199 0.6098 0.0432 0.027 Uiso 1.00 1 c R
H(9) H 1.0238 0.7172 0.0945 0.031 Uiso 1.00 1 c R
H(10) H 0.0948 0.4192 0.2076 0.046 Uiso 1.00 1 c R
H(11) H -0.3110 0.2615 0.3874 0.048 Uiso 1.00 1 c R
H(12) H 0.2607 0.4380 0.1382 0.033 Uiso 1.00 1 c R
H(13) H 0.3672 0.3619 0.1591 0.033 Uiso 1.00 1 c R
H(14) H 0.6530 0.6495 0.1612 0.035 Uiso 1.00 1 c R
H(15) H 0.4886 0.5494 0.0858 0.026 Uiso 1.00 1 c R
H(16) H 0.7703 0.7610 0.0437 0.036 Uiso 1.00 1 c R
H(17) H 0.8790 0.8353 0.0646 0.036 Uiso 1.00 1 c R
H(18) H 0.5823 0.4298 0.3114 0.037 Uiso 1.00 1 c R
H(19) H 1.0633 0.7827 0.0149 0.037 Uiso 1.00 1 c R
H(20) H 0.3387 0.4171 0.0665 0.028 Uiso 1.00 1 c R
H(21) H -0.2750 0.2010 0.3157 0.047 Uiso 1.00 1 c R
H(22) H 0.8509 0.6572 -0.0210 0.041 Uiso 1.00 1 c R
H(23) H 1.0081 0.6696 -0.0420 0.041 Uiso 1.00 1 c R
H(24) H 0.8918 0.6740 0.1556 0.038 Uiso 1.00 1 c R
H(25) H 0.8209 0.7692 0.1397 0.038 Uiso 1.00 1 c R
H(26) H 0.7585 0.5197 0.1290 0.028 Uiso 1.00 1 c R
H(27) H 0.4170 0.5482 0.1599 0.037 Uiso 1.00 1 c R
H(28) H 0.5329 0.4711 0.1742 0.037 Uiso 1.00 1 c R
H(29) H 0.2927 0.5096 0.4077 0.039 Uiso 1.00 1 c R
H(30) H 0.4164 0.5858 0.4023 0.039 Uiso 1.00 1 c R
H(31) H 0.4160 0.6884 0.3323 0.038 Uiso 1.00 1 c R
H(32) H 0.3575 0.6412 0.2867 0.038 Uiso 1.00 1 c R
H(33) H 0.3713 0.4667 0.2618 0.040 Uiso 1.00 1 c R
H(34) H 0.3501 0.3766 0.2931 0.040 Uiso 1.00 1 c R
H(35) H -0.0502 0.4784 0.3595 0.036 Uiso 1.00 1 c R
H(36) H 0.2078 0.1288 0.1133 0.037 Uiso 1.00 1 c R
H(37) H 0.1824 0.1283 0.0597 0.037 Uiso 1.00 1 c R
H(38) H 0.6271 0.2811 0.1041 0.037 Uiso 1.00 1 c R
H(39) H 0.6606 0.3601 0.1406 0.037 Uiso 1.00 1 c R
H(40) H 0.7571 0.3511 0.0960 0.037 Uiso 1.00 1 c R
H(41) H -0.1948 0.3977 0.4100 0.039 Uiso 1.00 1 c R
H(42) H 0.5604 0.4642 0.3891 0.046 Uiso 1.00 1 c R
H(43) H 0.4287 0.3970 0.3775 0.046 Uiso 1.00 1 c R
H(44) H 1.1116 0.6179 0.0269 0.041 Uiso 1.00 1 c R
H(45) H 1.0076 0.5402 0.0071 0.041 Uiso 1.00 1 c R
H(46) H -0.0197 0.2795 0.1922 0.051 Uiso 1.00 1 c R
H(47) H 0.1947 0.4458 0.3395 0.030 Uiso 1.00 1 c R
H(48) H 0.1644 0.2926 0.1144 0.038 Uiso 1.00 1 c R
H(49) H 0.1453 0.2910 0.0604 0.038 Uiso 1.00 1 c R
H(50) H 0.5692 0.5746 0.2406 0.062 Uiso 1.00 1 c R
H(51) H 1.0132 0.5597 0.1293 0.052 Uiso 1.00 1 c R
H(52) H 1.1213 0.5394 0.0885 0.052 Uiso 1.00 1 c R
H(53) H 0.9863 0.4733 0.0964 0.052 Uiso 1.00 1 c R
H(54) H 0.3330 0.2470 0.0116 0.054 Uiso 1.00 1 c R
H(55) H 0.4324 0.1727 0.0366 0.054 Uiso 1.00 1 c R
H(56) H 0.4946 0.2727 0.0241 0.054 Uiso 1.00 1 c R
H(57) H 0.7789 0.6610 0.2921 0.174 Uiso 1.00 1 c R
H(58) H 0.7752 0.6512 0.2365 0.174 Uiso 1.00 1 c R
H(60) H 0.1769 0.6200 0.2506 0.043 Uiso 1.00 1 c R
H(61) H 0.519(3) 0.693(2) 0.0849(10) 0.011(9) Uiso 1.00 1 c .
H(62) H 0.9151 0.8889 -0.0155 0.047 Uiso 1.00 1 c R
H(63) H 0.5036 0.4537 -0.0187 0.038 Uiso 1.00 1 c R

loop_
_atom_site_aniso_label
_atom_site_aniso_U_11
_atom_site_aniso_U_22
_atom_site_aniso_U_33
_atom_site_aniso_U_12
_atom_site_aniso_U_13
_atom_site_aniso_U_23
O(1) 0.0415(18) 0.0292(14) 0.0238(12) -0.0003(13) -0.0044(12) -0.0005(11)
O(2) 0.0404(19) 0.0243(13) 0.0420(15) -0.0097(13) -0.0017(14) 0.0069(11)
O(3) 0.0367(18) 0.0221(14) 0.0425(15) 0.0035(13) -0.0045(14) -0.0048(12)
O(4) 0.0379(18) 0.0393(16) 0.0309(13) -0.0149(14) 0.0071(13) -0.0111(12)
O(5) 0.056(2) 0.0271(14) 0.0357(14) -0.0040(15) 0.0048(14) 0.0094(11)
O(7) 0.042(2) 0.112(3) 0.0458(18) -0.036(2) 0.0162(16) -0.0449(19)
N(2) 0.042(2) 0.0291(18) 0.0453(19) -0.0050(18) -0.0002(18) -0.0115(15)
N(3) 0.0245(19) 0.0220(16) 0.0292(16) 0.0036(14) -0.0003(14) -0.0050(13)
C(1) 0.023(2) 0.031(2) 0.035(2) 0.0053(18) 0.0006(18) -0.0033(17)
C(2) 0.026(2) 0.035(2) 0.036(2) 0.0032(19) 0.0013(18) 0.0022(17)
C(3) 0.020(2) 0.043(2) 0.056(2) 0.002(2) 0.004(2) 0.016(2)
C(4) 0.032(2) 0.027(2) 0.059(2) -0.006(2) -0.004(2) -0.000(2)
C(5) 0.022(2) 0.0243(19) 0.039(2) -0.0006(17) -0.0059(18) 0.0002(16)
C(6) 0.021(2) 0.0186(18) 0.036(2) 0.0021(17) -0.0035(17) -0.0010(15)
C(7) 0.022(2) 0.0213(18) 0.0341(19) -0.0020(17) 0.0009(17) -0.0018(15)
C(8) 0.041(2) 0.038(2) 0.036(2) -0.000(2) 0.003(2) -0.0077(18)
C(9) 0.049(3) 0.038(2) 0.042(2) -0.008(2) 0.006(2) -0.0151(19)
C(10) 0.026(2) 0.0216(19) 0.036(2) 0.0006(17) 0.0000(18) -0.0015(15)
C(11) 0.024(2) 0.0184(17) 0.0336(19) 0.0009(17) -0.0026(17) 0.0024(15)
C(12) 0.028(2) 0.024(2) 0.048(2) 0.0016(18) 0.002(2) -0.0100(17)
C(13) 0.025(2) 0.024(2) 0.044(2) 0.0069(18) 0.0046(19) -0.0023(17)
C(14) 0.033(2) 0.042(2) 0.041(2) 0.016(2) 0.000(2) 0.0062(19)
C(15) 0.028(2) 0.039(2) 0.032(2) 0.011(2) 0.0002(18) 0.0019(17)
C(16) 0.032(2) 0.0241(19) 0.040(2) -0.0075(19) -0.0016(19) -0.0042(17)
C(17) 0.027(2) 0.043(2) 0.0301(19) -0.007(2) 0.0013(18) -0.0055(18)
C(18) 0.034(2) 0.087(4) 0.034(2) -0.021(2) 0.003(2) -0.006(2)
C(19) 0.092(6) 0.292(12) 0.051(3) -0.104(7) 0.007(3) 0.034(5)
C(20) 0.035(2) 0.0179(17) 0.036(2) -0.0030(18) 0.0007(19) -0.0017(15)
C(21) 0.034(2) 0.0212(19) 0.038(2) -0.0074(18) 0.0040(19) 0.0055(16)
C(22) 0.032(2) 0.027(2) 0.043(2) -0.0041(19) 0.018(2) -0.0015(18)
C(23) 0.024(2) 0.024(2) 0.053(2) -0.0026(18) 0.011(2) -0.0019(18)
C(24) 0.026(2) 0.0187(19) 0.038(2) -0.0027(17) -0.0062(18) 0.0031(15)
C(25) 0.028(2) 0.0172(18) 0.0330(18) -0.0079(16) -0.0100(17) -0.0007(15)
C(26) 0.028(2) 0.038(2) 0.065(3) -0.003(2) -0.010(2) 0.020(2)
C(27) 0.042(2) 0.0237(19) 0.0289(18) -0.0082(19) -0.0065(19) -0.0007(15)
C(28) 0.040(2) 0.0253(19) 0.0232(17) -0.0043(19) -0.0060(18) -0.0044(15)
C(29) 0.027(2) 0.0155(17) 0.0268(18) -0.0072(16) -0.0015(17) 0.0008(14)
C(30) 0.020(2) 0.0197(18) 0.0282(18) -0.0004(16) -0.0003(16) -0.0007(15)
C(31) 0.024(2) 0.0224(19) 0.0337(19) -0.0041(18) 0.0062(17) -0.0037(16)
C(32) 0.026(2) 0.0221(18) 0.0250(18) -0.0001(17) 0.0043(16) -0.0022(14)
C(33) 0.021(2) 0.0169(17) 0.0254(17) -0.0060(16) 0.0000(16) -0.0002(13)
C(34) 0.023(2) 0.0164(17) 0.0248(17) -0.0046(16) -0.0005(16) -0.0005(14)
C(35) 0.037(2) 0.028(2) 0.0276(18) -0.010(2) 0.0032(19) -0.0058(16)
C(36) 0.029(2) 0.0230(18) 0.0320(19) -0.0069(18) 0.0012(17) -0.0033(15)
C(37) 0.019(2) 0.0212(18) 0.0287(18) -0.0060(16) 0.0019(16) -0.0006(14)
C(38) 0.030(2) 0.0229(18) 0.041(2) -0.0031(18) -0.0042(19) 0.0026(17)
C(39) 0.031(2) 0.0235(19) 0.0338(19) -0.0084(19) 0.0020(18) -0.0013(15)
C(40) 0.047(3) 0.037(2) 0.052(2) -0.024(2) 0.014(2) -0.016(2)
C(41) 0.030(2) 0.026(2) 0.037(2) -0.0116(19) 0.0013(19) 0.0003(16)
C(42) 0.029(2) 0.025(2) 0.038(2) -0.0003(18) -0.0002(18) 0.0022(16)
C(43) 0.031(2) 0.029(2) 0.0227(18) -0.0112(18) -0.0002(17) 0.0031(15)

loop_
_atom_type_symbol
_atom_type_description
_atom_type_scat_dispersion_real
_atom_type_scat_dispersion_imag
_atom_type_scat_source
C C 0.018 0.009
;
International Tables for Crystallography
(1992, Vol. C, Tables 4.2.6.8 and 6.1.1.4)
;
H H 0.000 0.000
;
International Tables for Crystallography
(1992, Vol. C, Table 6.1.1.4)
;
O O 0.049 0.032
;
International Tables for Crystallography
(1992, Vol. C, Tables 4.2.6.8 and 6.1.1.4)
;
N N 0.031 0.018
;
International Tables for Crystallography
(1992, Vol. C, Tables 4.2.6.8 and 6.1.1.4)
;

loop_
_geom_angle_atom_site_label_1
_geom_angle_atom_site_label_2
_geom_angle_atom_site_label_3
_geom_angle
_geom_angle_publ_flag
C(5) N(2) C(9) 118.0(3) yes
C(11) N(3) C(15) 108.4(2) yes
C(11) N(3) C(16) 110.8(2) yes
C(15) N(3) C(16) 109.1(3) yes
C(2) C(1) C(6) 120.6(3) yes
C(1) C(2) C(3) 120.8(3) yes
C(2) C(3) C(4) 120.6(4) yes
C(3) C(4) C(5) 120.4(3) yes
N(2) C(5) C(4) 118.5(3) yes
N(2) C(5) C(6) 121.3(3) yes
C(4) C(5) C(6) 120.2(3) yes
C(1) C(6) C(5) 117.5(3) yes
C(1) C(6) C(7) 123.5(3) yes
C(5) C(6) C(7) 119.1(3) yes
C(6) C(7) C(8) 117.2(3) yes
C(6) C(7) C(10) 120.9(3) yes
C(8) C(7) C(10) 121.9(3) yes
C(7) C(8) C(9) 119.9(3) yes
N(2) C(9) C(8) 124.4(3) yes
O(2) C(10) C(7) 109.9(2) yes
O(2) C(10) C(11) 111.6(3) yes
C(7) C(10) C(11) 107.5(2) yes
N(3) C(11) C(10) 112.7(2) yes
N(3) C(11) C(12) 107.4(3) yes
C(10) C(11) C(12) 115.8(3) yes
C(11) C(12) C(13) 108.1(3) yes
C(12) C(13) C(14) 108.8(3) yes
C(12) C(13) C(17) 109.5(3) yes
C(14) C(13) C(17) 107.4(3) yes
C(13) C(14) C(15) 108.6(3) yes
N(3) C(15) C(14) 108.4(3) yes
N(3) C(16) C(17) 110.0(3) yes
C(13) C(17) C(16) 106.5(3) yes
C(13) C(17) C(18) 115.6(3) yes
C(16) C(17) C(18) 111.6(3) yes
C(17) C(18) C(19) 123.4(4) yes
C(21) C(20) C(25) 111.4(3) yes
O(5) C(21) C(20) 111.9(3) yes
O(5) C(21) C(22) 107.7(3) yes
C(20) C(21) C(22) 109.8(3) yes
C(21) C(22) C(23) 107.9(3) yes
C(22) C(23) C(24) 115.2(3) yes
C(23) C(24) C(25) 108.4(3) yes
C(23) C(24) C(26) 106.1(3) yes
C(23) C(24) C(30) 112.4(3) yes
C(25) C(24) C(26) 109.6(3) yes
C(25) C(24) C(30) 108.2(3) yes
C(26) C(24) C(30) 112.0(3) yes
C(20) C(25) C(24) 113.1(2) yes
C(20) C(25) C(27) 112.1(3) yes
C(24) C(25) C(27) 111.5(3) yes
C(25) C(27) C(28) 115.5(3) yes
O(3) C(28) C(27) 109.2(3) yes
O(3) C(28) C(29) 112.9(3) yes
C(27) C(28) C(29) 111.9(3) yes
C(28) C(29) C(30) 109.9(2) yes
C(28) C(29) C(34) 112.9(3) yes
C(30) C(29) C(34) 111.6(2) yes
C(24) C(30) C(29) 110.5(2) yes
C(24) C(30) C(31) 113.6(3) yes
C(29) C(30) C(31) 113.5(3) yes
C(30) C(31) C(32) 115.0(3) yes
O(1) C(32) C(31) 109.0(2) yes
O(1) C(32) C(33) 110.5(3) yes
C(31) C(32) C(33) 110.0(2) yes
C(32) C(33) C(34) 107.4(2) yes
C(32) C(33) C(37) 116.6(2) yes
C(32) C(33) C(38) 109.3(3) yes
C(34) C(33) C(37) 100.2(2) yes
C(34) C(33) C(38) 112.6(2) yes
C(37) C(33) C(38) 110.5(2) yes
C(29) C(34) C(33) 113.1(3) yes
C(29) C(34) C(35) 118.4(2) yes
C(33) C(34) C(35) 103.4(2) yes
C(34) C(35) C(36) 104.5(2) yes
C(35) C(36) C(37) 107.3(3) yes
C(33) C(37) C(36) 102.6(2) yes
C(33) C(37) C(39) 118.7(3) yes
C(36) C(37) C(39) 113.0(3) yes
C(37) C(39) C(40) 113.7(3) yes
C(37) C(39) C(41) 109.5(3) yes
C(40) C(39) C(41) 110.5(3) yes
C(39) C(41) C(42) 112.7(3) yes
C(41) C(42) C(43) 114.2(3) yes
O(4) C(43) O(7) 123.0(4) yes
O(4) C(43) C(42) 117.3(3) yes
O(7) C(43) C(42) 119.6(3) yes
C(32) O(1) H(63) 102.7 no
C(10) O(2) H(60) 109.5 no
C(28) O(3) H(61) 123(2) no
C(21) O(5) H(62) 109.5 no
C(11) N(3) H(1) 109.5 no
C(15) N(3) H(1) 109.5 no
C(16) N(3) H(1) 109.5 no
C(2) C(1) H(35) 119.7 no
C(6) C(1) H(35) 119.7 no
C(1) C(2) H(41) 119.6 no
C(3) C(2) H(41) 119.6 no
C(2) C(3) H(11) 119.7 no
C(4) C(3) H(11) 119.7 no
C(3) C(4) H(21) 119.8 no
C(5) C(4) H(21) 119.8 no
C(7) C(8) H(10) 120.0 no
C(9) C(8) H(10) 120.1 no
N(2) C(9) H(46) 117.8 no
C(8) C(9) H(46) 117.8 no
O(2) C(10) H(5) 109.3 no
C(7) C(10) H(5) 109.3 no
C(11) C(10) H(5) 109.3 no
N(3) C(11) H(47) 106.8 no
C(10) C(11) H(47) 106.8 no
C(12) C(11) H(47) 106.8 no
C(11) C(12) H(33) 110.1 no
C(11) C(12) H(34) 110.1 no
C(13) C(12) H(33) 110.1 no
C(13) C(12) H(34) 110.1 no
H(33) C(12) H(34) 108.4 no
C(12) C(13) H(18) 110.4 no
C(14) C(13) H(18) 110.4 no
C(17) C(13) H(18) 110.4 no
C(13) C(14) H(42) 110.0 no
C(13) C(14) H(43) 110.0 no
C(15) C(14) H(42) 110.0 no
C(15) C(14) H(43) 110.0 no
H(42) C(14) H(43) 108.4 no
N(3) C(15) H(29) 110.0 no
N(3) C(15) H(30) 110.0 no
C(14) C(15) H(29) 110.0 no
C(14) C(15) H(30) 110.0 no
H(29) C(15) H(30) 108.4 no
N(3) C(16) H(31) 109.7 no
N(3) C(16) H(32) 109.7 no
C(17) C(16) H(31) 109.7 no
C(17) C(16) H(32) 109.7 no
H(31) C(16) H(32) 108.2 no
C(13) C(17) H(4) 107.6 no
C(16) C(17) H(4) 107.6 no
C(18) C(17) H(4) 107.6 no
C(17) C(18) H(50) 118.3 no
C(19) C(18) H(50) 118.3 no
C(18) C(19) H(57) 120.0 no
C(18) C(19) H(58) 120.0 no
H(57) C(19) H(58) 120.0 no
C(21) C(20) H(16) 109.3 no
C(21) C(20) H(17) 109.3 no
C(25) C(20) H(16) 109.4 no
C(25) C(20) H(17) 109.4 no
H(16) C(20) H(17) 108.0 no
O(5) C(21) H(19) 109.1 no
C(20) C(21) H(19) 109.1 no
C(22) C(21) H(19) 109.1 no
C(21) C(22) H(22) 110.1 no
C(21) C(22) H(23) 110.1 no
C(23) C(22) H(22) 110.1 no
C(23) C(22) H(23) 110.1 no
H(22) C(22) H(23) 108.4 no
C(22) C(23) H(44) 108.5 no
C(22) C(23) H(45) 108.5 no
C(24) C(23) H(44) 108.5 no
C(24) C(23) H(45) 108.5 no
H(44) C(23) H(45) 107.5 no
C(20) C(25) H(9) 106.5 no
C(24) C(25) H(9) 106.5 no
C(27) C(25) H(9) 106.5 no
C(24) C(26) H(51) 109.5 no
C(24) C(26) H(52) 109.5 no
C(24) C(26) H(53) 109.5 no
H(51) C(26) H(52) 109.5 no
H(51) C(26) H(53) 109.5 no
H(52) C(26) H(53) 109.5 no
C(25) C(27) H(24) 108.4 no
C(25) C(27) H(25) 108.4 no
C(28) C(27) H(24) 108.4 no
C(28) C(27) H(25) 108.4 no
H(24) C(27) H(25) 107.5 no
O(3) C(28) H(14) 107.6 no
C(27) C(28) H(14) 107.5 no
C(29) C(28) H(14) 107.5 no
C(28) C(29) H(26) 107.4 no
C(30) C(29) H(26) 107.4 no
C(34) C(29) H(26) 107.4 no
C(24) C(30) H(8) 106.2 no
C(29) C(30) H(8) 106.2 no
C(31) C(30) H(8) 106.2 no
C(30) C(31) H(6) 108.5 no
C(30) C(31) H(7) 108.5 no
C(32) C(31) H(6) 108.5 no
C(32) C(31) H(7) 108.5 no
H(6) C(31) H(7) 107.5 no
O(1) C(32) H(3) 109.1 no
C(31) C(32) H(3) 109.1 no
C(33) C(32) H(3) 109.1 no
C(29) C(34) H(15) 107.1 no
C(33) C(34) H(15) 107.1 no
C(35) C(34) H(15) 107.1 no
C(34) C(35) H(27) 110.9 no
C(34) C(35) H(28) 110.9 no
C(36) C(35) H(27) 110.9 no
C(36) C(35) H(28) 110.9 no
H(27) C(35) H(28) 108.9 no
C(35) C(36) H(12) 110.2 no
C(35) C(36) H(13) 110.2 no
C(37) C(36) H(12) 110.3 no
C(37) C(36) H(13) 110.2 no
H(12) C(36) H(13) 108.5 no
C(33) C(37) H(20) 107.3 no
C(36) C(37) H(20) 107.3 no
C(39) C(37) H(20) 107.3 no
C(33) C(38) H(38) 109.5 no
C(33) C(38) H(39) 109.5 no
C(33) C(38) H(40) 109.5 no
H(38) C(38) H(39) 109.5 no
H(38) C(38) H(40) 109.5 no
H(39) C(38) H(40) 109.5 no
C(37) C(39) H(2) 107.7 no
C(40) C(39) H(2) 107.6 no
C(41) C(39) H(2) 107.6 no
C(39) C(40) H(54) 109.5 no
C(39) C(40) H(55) 109.5 no
C(39) C(40) H(56) 109.5 no
H(54) C(40) H(55) 109.5 no
H(54) C(40) H(56) 109.5 no
H(55) C(40) H(56) 109.5 no
C(39) C(41) H(48) 109.0 no
C(39) C(41) H(49) 109.1 no
C(42) C(41) H(48) 109.0 no
C(42) C(41) H(49) 109.0 no
H(48) C(41) H(49) 107.8 no
C(41) C(42) H(36) 108.7 no
C(41) C(42) H(37) 108.7 no
C(43) C(42) H(36) 108.7 no
C(43) C(42) H(37) 108.7 no
H(36) C(42) H(37) 107.6 no

loop_
_geom_bond_atom_site_label_1
_geom_bond_atom_site_label_2
_geom_bond_distance
_geom_bond_publ_flag
O(1) C(32) 1.446(4) yes
O(2) C(10) 1.424(4) yes
O(3) C(28) 1.442(4) yes
O(4) C(43) 1.263(4) yes
O(5) C(21) 1.443(4) yes
O(7) C(43) 1.224(5) yes
N(2) C(5) 1.375(5) yes
N(2) C(9) 1.310(5) yes
N(3) C(11) 1.512(4) yes
N(3) C(15) 1.497(4) yes
N(3) C(16) 1.497(5) yes
C(1) C(2) 1.370(5) yes
C(1) C(6) 1.425(5) yes
C(2) C(3) 1.389(6) yes
C(3) C(4) 1.355(6) yes
C(4) C(5) 1.411(5) yes
C(5) C(6) 1.412(5) yes
C(6) C(7) 1.432(5) yes
C(7) C(8) 1.374(5) yes
C(7) C(10) 1.513(5) yes
C(8) C(9) 1.397(6) yes
C(10) C(11) 1.545(5) yes
C(11) C(12) 1.538(5) yes
C(12) C(13) 1.547(6) yes
C(13) C(14) 1.519(5) yes
C(13) C(17) 1.540(5) yes
C(14) C(15) 1.535(6) yes
C(16) C(17) 1.526(6) yes
C(17) C(18) 1.502(6) yes
C(18) C(19) 1.289(9) yes
C(20) C(21) 1.522(5) yes
C(20) C(25) 1.537(5) yes
C(21) C(22) 1.516(5) yes
C(22) C(23) 1.515(5) yes
C(23) C(24) 1.522(5) yes
C(24) C(25) 1.551(5) yes
C(24) C(26) 1.531(6) yes
C(24) C(30) 1.564(5) yes
C(25) C(27) 1.547(5) yes
C(27) C(28) 1.522(6) yes
C(28) C(29) 1.532(5) yes
C(29) C(30) 1.548(5) yes
C(29) C(34) 1.522(5) yes
C(30) C(31) 1.539(5) yes
C(31) C(32) 1.518(5) yes
C(32) C(33) 1.539(4) yes
C(33) C(34) 1.550(4) yes
C(33) C(37) 1.569(5) yes
C(33) C(38) 1.538(5) yes
C(34) C(35) 1.526(5) yes
C(35) C(36) 1.541(5) yes
C(36) C(37) 1.550(5) yes
C(37) C(39) 1.545(5) yes
C(39) C(40) 1.522(5) yes
C(39) C(41) 1.543(6) yes
C(41) C(42) 1.523(5) yes
C(42) C(43) 1.524(6) yes
O(1) H(63) 0.905 no
O(2) H(60) 0.830 no
O(3) H(61) 0.93(3) no
O(5) H(62) 0.830 no
N(3) H(1) 0.920 no
C(1) H(35) 0.940 no
C(2) H(41) 0.940 no
C(3) H(11) 0.940 no
C(4) H(21) 0.940 no
C(8) H(10) 0.940 no
C(9) H(46) 0.940 no
C(10) H(5) 0.990 no
C(11) H(47) 0.990 no
C(12) H(33) 0.980 no
C(12) H(34) 0.980 no
C(13) H(18) 0.990 no
C(14) H(42) 0.980 no
C(14) H(43) 0.980 no
C(15) H(29) 0.980 no
C(15) H(30) 0.980 no
C(16) H(31) 0.980 no
C(16) H(32) 0.980 no
C(17) H(4) 0.990 no
C(18) H(50) 0.940 no
C(19) H(57) 0.940 no
C(19) H(58) 0.940 no
C(20) H(16) 0.980 no
C(20) H(17) 0.980 no
C(21) H(19) 0.990 no
C(22) H(22) 0.980 no
C(22) H(23) 0.980 no
C(23) H(44) 0.980 no
C(23) H(45) 0.980 no
C(25) H(9) 0.990 no
C(26) H(51) 0.970 no
C(26) H(52) 0.970 no
C(26) H(53) 0.970 no
C(27) H(24) 0.980 no
C(27) H(25) 0.980 no
C(28) H(14) 0.990 no
C(29) H(26) 0.990 no
C(30) H(8) 0.990 no
C(31) H(6) 0.980 no
C(31) H(7) 0.980 no
C(32) H(3) 0.990 no
C(34) H(15) 0.990 no
C(35) H(27) 0.980 no
C(35) H(28) 0.980 no
C(36) H(12) 0.980 no
C(36) H(13) 0.980 no
C(37) H(20) 0.990 no
C(38) H(38) 0.970 no
C(38) H(39) 0.970 no
C(38) H(40) 0.970 no
C(39) H(2) 0.990 no
C(40) H(54) 0.970 no
C(40) H(55) 0.970 no
C(40) H(56) 0.970 no
C(41) H(48) 0.980 no
C(41) H(49) 0.980 no
C(42) H(36) 0.980 no
C(42) H(37) 0.980 no

loop_
_geom_contact_atom_site_label_1
_geom_contact_atom_site_label_2
_geom_contact_distance
_geom_contact_site_symmetry_2
O(1) O(5) 2.793(3) 2_465
O(1) O(7) 2.647(4) 2_555
O(1) C(21) 3.575(4) 2_465
O(1) C(29) 3.537(4) .
O(1) C(30) 3.047(4) .
O(1) C(31) 2.412(5) .
O(1) C(33) 2.454(4) .
O(1) C(34) 2.885(3) .
O(1) C(37) 2.997(4) .
O(1) C(43) 3.543(4) 2_555
O(2) N(2) 2.843(4) 3_555
O(2) N(3) 3.166(3) .
O(2) C(4) 3.467(4) 3_555
O(2) C(5) 3.570(4) 3_555
O(2) C(7) 2.404(4) .
O(2) C(8) 2.753(5) .
O(2) C(11) 2.456(4) .
O(2) C(12) 2.930(4) .
O(2) C(16) 3.198(5) .
O(3) O(5) 2.923(3) 2_465
O(3) C(3) 3.420(5) 3_555
O(3) C(14) 3.576(5) 3_655
O(3) C(20) 3.176(5) .
O(3) C(21) 3.501(4) 2_465
O(3) C(22) 3.365(4) 2_465
O(3) C(25) 3.170(5) .
O(3) C(27) 2.417(5) .
O(3) C(29) 2.479(4) .
O(3) C(30) 3.071(4) .
O(3) C(34) 2.969(4) .
O(4) O(7) 2.186(4) .
O(4) N(3) 2.627(4) 3_545
O(4) C(9) 3.231(5) .
O(4) C(10) 3.231(4) 3_545
O(4) C(11) 3.343(4) 3_545
O(4) C(15) 3.461(5) 3_545
O(4) C(16) 3.491(5) 3_545
O(4) C(41) 3.039(5) .
O(4) C(42) 2.384(5) .
O(5) O(1) 2.793(3) 2_565
O(5) O(3) 2.923(3) 2_565
O(5) C(20) 2.456(4) .
O(5) C(22) 2.391(4) .
O(5) C(34) 3.452(4) 2_565
O(7) O(1) 2.647(4) 2_455
O(7) O(4) 2.186(4) .
O(7) N(3) 3.270(4) 3_545
O(7) C(15) 3.124(5) 3_545
O(7) C(32) 3.438(4) 2_455
O(7) C(41) 3.471(5) .
O(7) C(42) 2.380(5) .
N(2) O(2) 2.843(4) 3_545
N(2) C(4) 2.394(5) .
N(2) C(6) 2.429(5) .
N(2) C(7) 2.823(5) .
N(2) C(8) 2.394(5) .
N(3) O(2) 3.166(3) .
N(3) O(4) 2.627(4) 3_555
N(3) O(7) 3.270(4) 3_555
N(3) C(10) 2.544(4) .
N(3) C(12) 2.458(4) .
N(3) C(13) 2.536(5) .
N(3) C(14) 2.460(5) .
N(3) C(17) 2.476(5) .
N(3) C(43) 3.297(5) 3_555
C(1) C(3) 2.398(6) .
C(1) C(4) 2.779(5) .
C(1) C(5) 2.425(5) .
C(1) C(7) 2.517(5) .
C(1) C(10) 2.997(5) .
C(1) C(11) 3.329(5) .
C(2) C(4) 2.383(5) .
C(2) C(5) 2.775(5) .
C(2) C(6) 2.428(5) .
C(2) C(14) 3.459(6) 1_455
C(2) C(25) 3.586(5) 3_645
C(3) O(3) 3.420(5) 3_545
C(3) C(1) 2.398(6) .
C(3) C(5) 2.400(5) .
C(3) C(6) 2.806(5) .
C(3) C(14) 3.527(6) 1_455
C(3) C(25) 3.566(6) 3_645
C(4) O(2) 3.467(4) 3_545
C(4) N(2) 2.394(5) .
C(4) C(1) 2.779(5) .
C(4) C(2) 2.383(5) .
C(4) C(6) 2.447(5) .
C(4) C(9) 3.582(6) .
C(5) O(2) 3.570(4) 3_545
C(5) C(1) 2.425(5) .
C(5) C(2) 2.775(5) .
C(5) C(3) 2.400(5) .
C(5) C(7) 2.451(5) .
C(5) C(8) 2.746(5) .
C(5) C(9) 2.302(5) .
C(6) N(2) 2.429(5) .
C(6) C(2) 2.428(5) .
C(6) C(3) 2.806(5) .
C(6) C(4) 2.447(5) .
C(6) C(8) 2.395(5) .
C(6) C(9) 2.725(5) .
C(6) C(10) 2.562(5) .
C(6) C(11) 3.177(5) .
C(7) O(2) 2.404(4) .
C(7) N(2) 2.823(5) .
C(7) C(1) 2.517(5) .
C(7) C(5) 2.451(5) .
C(7) C(9) 2.398(5) .
C(7) C(11) 2.467(5) .
C(7) C(12) 3.181(5) .
C(8) O(2) 2.753(5) .
C(8) N(2) 2.394(5) .
C(8) C(5) 2.746(5) .
C(8) C(6) 2.395(5) .
C(8) C(10) 2.525(5) .
C(8) C(11) 3.424(5) .
C(9) O(4) 3.231(5) .
C(9) C(4) 3.582(6) .
C(9) C(5) 2.302(5) .
C(9) C(6) 2.725(5) .
C(9) C(7) 2.398(5) .
C(10) O(4) 3.231(4) 3_555
C(10) N(3) 2.544(4) .
C(10) C(1) 2.997(5) .
C(10) C(6) 2.562(5) .
C(10) C(8) 2.525(5) .
C(10) C(12) 2.611(5) .
C(10) C(16) 3.241(5) .
C(11) O(2) 2.456(4) .
C(11) O(4) 3.343(4) 3_555
C(11) C(1) 3.329(5) .
C(11) C(6) 3.177(5) .
C(11) C(7) 2.467(5) .
C(11) C(8) 3.424(5) .
C(11) C(13) 2.498(6) .
C(11) C(14) 2.749(6) .
C(11) C(15) 2.441(5) .
C(11) C(16) 2.476(5) .
C(11) C(17) 3.062(6) .
C(12) O(2) 2.930(4) .
C(12) N(3) 2.458(4) .
C(12) C(7) 3.181(5) .
C(12) C(10) 2.611(5) .
C(12) C(14) 2.493(5) .
C(12) C(15) 3.007(5) .
C(12) C(16) 2.734(5) .
C(12) C(17) 2.520(5) .
C(12) C(18) 3.245(6) .
C(13) N(3) 2.536(5) .
C(13) C(11) 2.498(6) .
C(13) C(15) 2.480(5) .
C(13) C(16) 2.457(5) .
C(13) C(18) 2.574(6) .
C(14) O(3) 3.576(5) 3_645
C(14) N(3) 2.460(5) .
C(14) C(2) 3.459(6) 1_655
C(14) C(3) 3.527(6) 1_655
C(14) C(11) 2.749(6) .
C(14) C(12) 2.493(5) .
C(14) C(16) 2.975(5) .
C(14) C(17) 2.465(5) .
C(15) O(4) 3.461(5) 3_555
C(15) O(7) 3.124(5) 3_555
C(15) C(11) 2.441(5) .
C(15) C(12) 3.007(5) .
C(15) C(13) 2.480(5) .
C(15) C(16) 2.439(5) .
C(15) C(17) 2.750(5) .
C(16) O(2) 3.198(5) .
C(16) O(4) 3.491(5) 3_555
C(16) C(10) 3.241(5) .
C(16) C(11) 2.476(5) .
C(16) C(12) 2.734(5) .
C(16) C(13) 2.457(5) .
C(16) C(14) 2.975(5) .
C(16) C(15) 2.439(5) .
C(16) C(18) 2.504(6) .
C(16) C(19) 3.464(8) .
C(17) N(3) 2.476(5) .
C(17) C(11) 3.062(6) .
C(17) C(12) 2.520(5) .
C(17) C(14) 2.465(5) .
C(17) C(15) 2.750(5) .
C(17) C(19) 2.459(8) .
C(18) C(12) 3.245(6) .
C(18) C(13) 2.574(6) .
C(18) C(16) 2.504(6) .
C(19) C(16) 3.464(8) .
C(19) C(17) 2.459(8) .
C(20) O(3) 3.176(5) .
C(20) O(5) 2.456(4) .
C(20) C(22) 2.486(5) .
C(20) C(23) 2.886(5) .
C(20) C(24) 2.577(5) .
C(20) C(27) 2.559(5) .
C(20) C(28) 3.298(5) .
C(20) C(30) 3.161(5) .
C(21) O(1) 3.575(4) 2_565
C(21) O(3) 3.501(4) 2_565
C(21) C(23) 2.451(5) .
C(21) C(24) 2.988(5) .
C(21) C(25) 2.526(5) .
C(22) O(3) 3.365(4) 2_565
C(22) O(5) 2.391(4) .
C(22) C(20) 2.486(5) .
C(22) C(24) 2.565(5) .
C(22) C(25) 2.951(5) .
C(22) C(30) 3.161(5) .
C(23) C(20) 2.886(5) .
C(23) C(21) 2.451(5) .
C(23) C(25) 2.492(5) .
C(23) C(26) 2.439(6) .
C(23) C(30) 2.564(5) .
C(23) C(31) 3.004(5) .
C(24) C(20) 2.577(5) .
C(24) C(21) 2.988(5) .
C(24) C(22) 2.565(5) .
C(24) C(27) 2.562(5) .
C(24) C(28) 3.012(5) .
C(24) C(29) 2.557(5) .
C(24) C(31) 2.597(5) .
C(25) O(3) 3.170(5) .
C(25) C(2) 3.586(5) 3_655
C(25) C(3) 3.566(6) 3_655
C(25) C(21) 2.526(5) .
C(25) C(22) 2.951(5) .
C(25) C(23) 2.492(5) .
C(25) C(26) 2.518(5) .
C(25) C(28) 2.596(5) .
C(25) C(29) 2.993(5) .
C(25) C(30) 2.524(5) .
C(26) C(23) 2.439(6) .
C(26) C(25) 2.518(5) .
C(26) C(27) 3.091(6) .
C(26) C(29) 3.034(6) .
C(26) C(30) 2.566(6) .
C(26) C(31) 3.192(6) .
C(27) O(3) 2.417(5) .
C(27) C(20) 2.559(5) .
C(27) C(24) 2.562(5) .
C(27) C(26) 3.091(6) .
C(27) C(29) 2.530(5) .
C(27) C(30) 2.928(5) .
C(28) C(20) 3.298(5) .
C(28) C(24) 3.012(5) .
C(28) C(25) 2.596(5) .
C(28) C(30) 2.522(5) .
C(28) C(34) 2.545(5) .
C(28) C(35) 3.170(5) .
C(29) O(1) 3.537(4) .
C(29) O(3) 2.479(4) .
C(29) C(24) 2.557(5) .
C(29) C(25) 2.993(5) .
C(29) C(26) 3.034(6) .
C(29) C(27) 2.530(5) .
C(29) C(31) 2.582(5) .
C(29) C(32) 2.997(4) .
C(29) C(33) 2.563(5) .
C(29) C(35) 2.618(5) .
C(29) C(38) 3.064(5) .
C(30) O(1) 3.047(4) .
C(30) O(3) 3.071(4) .
C(30) C(20) 3.161(5) .
C(30) C(22) 3.161(5) .
C(30) C(23) 2.564(5) .
C(30) C(25) 2.524(5) .
C(30) C(26) 2.566(6) .
C(30) C(27) 2.928(5) .
C(30) C(28) 2.522(5) .
C(30) C(32) 2.578(5) .
C(30) C(33) 2.990(5) .
C(30) C(34) 2.539(5) .
C(30) C(38) 3.551(5) .
C(31) O(1) 2.412(5) .
C(31) C(23) 3.004(5) .
C(31) C(24) 2.597(5) .
C(31) C(26) 3.192(6) .
C(31) C(29) 2.582(5) .
C(31) C(33) 2.505(5) .
C(31) C(34) 2.915(5) .
C(31) C(38) 2.966(5) .
C(32) O(7) 3.438(4) 2_555
C(32) C(29) 2.997(4) .
C(32) C(30) 2.578(5) .
C(32) C(34) 2.490(4) .
C(32) C(37) 2.645(5) .
C(32) C(38) 2.510(5) .
C(32) C(39) 3.461(5) .
C(32) C(40) 3.274(6) .
C(33) O(1) 2.454(4) .
C(33) C(29) 2.563(5) .
C(33) C(30) 2.990(5) .
C(33) C(31) 2.505(5) .
C(33) C(35) 2.414(5) .
C(33) C(36) 2.434(5) .
C(33) C(39) 2.679(5) .
C(33) C(40) 3.172(5) .
C(34) O(1) 2.885(3) .
C(34) O(3) 2.969(4) .
C(34) O(5) 3.452(4) 2_465
C(34) C(28) 2.545(5) .
C(34) C(30) 2.539(5) .
C(34) C(31) 2.915(5) .
C(34) C(32) 2.490(4) .
C(34) C(36) 2.425(5) .
C(34) C(37) 2.393(5) .
C(34) C(38) 2.568(5) .
C(35) C(28) 3.170(5) .
C(35) C(29) 2.618(5) .
C(35) C(33) 2.414(5) .
C(35) C(37) 2.490(5) .
C(35) C(38) 3.009(5) .
C(36) C(33) 2.434(5) .
C(36) C(34) 2.425(5) .
C(36) C(38) 3.074(6) .
C(36) C(39) 2.580(5) .
C(36) C(41) 3.045(5) .
C(37) O(1) 2.997(4) .
C(37) C(32) 2.645(5) .
C(37) C(34) 2.393(5) .
C(37) C(35) 2.490(5) .
C(37) C(38) 2.554(5) .
C(37) C(40) 2.568(5) .
C(37) C(41) 2.521(5) .
C(38) C(29) 3.064(5) .
C(38) C(30) 3.551(5) .
C(38) C(31) 2.966(5) .
C(38) C(32) 2.510(5) .
C(38) C(34) 2.568(5) .
C(38) C(35) 3.009(5) .
C(38) C(36) 3.074(6) .
C(38) C(37) 2.554(5) .
C(38) C(39) 3.064(6) .
C(38) C(40) 3.521(6) .
C(39) C(32) 3.461(5) .
C(39) C(33) 2.679(5) .
C(39) C(36) 2.580(5) .
C(39) C(38) 3.064(6) .
C(39) C(42) 2.552(5) .
C(40) C(32) 3.274(6) .
C(40) C(33) 3.172(5) .
C(40) C(37) 2.568(5) .
C(40) C(38) 3.521(6) .
C(40) C(41) 2.519(6) .
C(40) C(42) 3.074(6) .
C(41) O(4) 3.039(5) .
C(41) O(7) 3.471(5) .
C(41) C(36) 3.045(5) .
C(41) C(37) 2.521(5) .
C(41) C(40) 2.519(6) .
C(41) C(43) 2.558(5) .
C(42) O(4) 2.384(5) .
C(42) O(7) 2.380(5) .
C(42) C(39) 2.552(5) .
C(42) C(40) 3.074(6) .
C(43) O(1) 3.543(4) 2_455
C(43) N(3) 3.297(5) 3_545
C(43) C(41) 2.558(5) .
O(1) H(3) 2.002 .
O(1) H(6) 2.559 .
O(1) H(7) 3.245 .
O(1) H(8) 2.792 .
O(1) H(15) 2.462 .
O(1) H(17) 3.555 2_465
O(1) H(19) 3.409 2_465
O(1) H(20) 2.564 .
O(1) H(37) 2.986 2_555
O(1) H(56) 3.085 .
O(1) H(62) 2.036 2_465
O(2) H(1) 3.278 .
O(2) H(5) 1.984 .
O(2) H(10) 2.415 .
O(2) H(21) 2.848 3_555
O(2) H(27) 3.461 .
O(2) H(32) 2.476 .
O(2) H(33) 2.475 .
O(2) H(34) 3.519 .
O(2) H(47) 3.258 .
O(3) H(8) 2.665 .
O(3) H(11) 2.654 3_555
O(3) H(14) 1.980 .
O(3) H(15) 2.618 .
O(3) H(16) 2.552 .
O(3) H(17) 3.406 .
O(3) H(19) 3.517 2_465
O(3) H(23) 2.578 2_465
O(3) H(24) 3.230 .
O(3) H(25) 2.498 .
O(3) H(26) 3.295 .
O(3) H(27) 3.284 .
O(3) H(43) 2.640 3_655
O(3) H(62) 3.420 2_465
O(4) H(1) 1.712 3_545
O(4) H(5) 2.440 3_545
O(4) H(29) 3.368 3_545
O(4) H(31) 3.453 3_545
O(4) H(35) 2.935 3_545
O(4) H(36) 2.621 .
O(4) H(37) 3.169 .
O(4) H(38) 3.409 1_455
O(4) H(40) 3.277 1_455
O(4) H(46) 2.351 .
O(4) H(47) 3.531 3_545
O(4) H(48) 2.776 .
O(4) H(49) 3.338 .
O(4) H(57) 3.399 3_645
O(5) H(8) 3.008 2_565
O(5) H(11) 3.018 4_564
O(5) H(15) 2.500 2_565
O(5) H(16) 2.645 .
O(5) H(17) 2.667 .
O(5) H(19) 2.000 .
O(5) H(22) 2.610 .
O(5) H(23) 2.575 .
O(5) H(44) 2.855 2_465
O(5) H(61) 2.02(3) 2_565
O(5) H(63) 3.400 2_565
O(7) H(1) 2.658 3_545
O(7) H(3) 3.118 2_455
O(7) H(29) 2.489 3_545
O(7) H(30) 3.275 3_545
O(7) H(35) 2.996 3_545
O(7) H(36) 2.992 .
O(7) H(37) 2.448 .
O(7) H(49) 3.429 .
O(7) H(54) 3.281 2_455
O(7) H(56) 3.293 2_455
O(7) H(63) 1.771 2_455
N(2) H(5) 3.300 3_545
N(2) H(10) 3.223 .
N(2) H(21) 2.564 .
N(2) H(32) 3.056 3_545
N(2) H(46) 1.936 .
N(2) H(58) 3.508 3_645
N(2) H(60) 2.105 3_545
N(3) H(4) 2.914 .
N(3) H(5) 2.628 .
N(3) H(18) 3.526 .
N(3) H(29) 2.051 .
N(3) H(30) 2.051 .
N(3) H(31) 2.046 .
N(3) H(32) 2.046 .
N(3) H(33) 2.951 .
N(3) H(34) 3.233 .
N(3) H(35) 3.466 .
N(3) H(38) 3.412 3_655
N(3) H(42) 3.215 .
N(3) H(43) 2.980 .
N(3) H(47) 2.033 .
N(3) H(60) 3.015 .
C(1) H(5) 2.752 .
C(1) H(9) 3.400 3_645
C(1) H(11) 3.241 .
C(1) H(17) 3.409 3_645
C(1) H(18) 3.218 1_455
C(1) H(25) 3.347 3_645
C(1) H(36) 3.319 3_555
C(1) H(41) 2.008 .
C(1) H(42) 3.458 1_455
C(1) H(47) 2.706 .
C(2) H(9) 2.777 3_645
C(2) H(11) 2.027 .
C(2) H(17) 3.275 3_645
C(2) H(18) 3.078 1_455
C(2) H(19) 3.503 3_645
C(2) H(21) 3.231 .
C(2) H(22) 3.318 4_565
C(2) H(35) 2.009 .
C(2) H(42) 2.733 1_455
C(3) H(9) 2.605 3_645
C(3) H(18) 2.987 1_455
C(3) H(21) 1.997 .
C(3) H(22) 3.482 4_565
C(3) H(35) 3.244 .
C(3) H(41) 2.025 .
C(3) H(42) 3.094 1_455
C(3) H(43) 3.354 1_455
C(3) H(61) 3.20(3) 3_545
C(4) H(9) 3.076 3_645
C(4) H(11) 1.996 .
C(4) H(18) 3.068 1_455
C(4) H(24) 3.375 3_645
C(4) H(27) 3.485 3_545
C(4) H(41) 3.225 .
C(4) H(60) 2.968 3_545
C(5) H(11) 3.249 .
C(5) H(18) 3.252 1_455
C(5) H(21) 2.048 .
C(5) H(24) 3.249 3_645
C(5) H(25) 3.526 3_645
C(5) H(35) 3.278 .
C(5) H(46) 3.149 .
C(5) H(60) 2.919 3_545
C(6) H(5) 2.712 .
C(6) H(10) 3.255 .
C(6) H(18) 3.323 1_455
C(6) H(21) 3.292 .
C(6) H(25) 3.241 3_645
C(6) H(35) 2.060 .
C(6) H(41) 3.276 .
C(6) H(47) 2.746 .
C(7) H(5) 2.063 .
C(7) H(10) 2.016 .
C(7) H(33) 3.250 .
C(7) H(34) 3.152 .
C(7) H(35) 2.707 .
C(7) H(46) 3.231 .
C(7) H(47) 2.496 .
C(7) H(60) 3.107 .
C(8) H(5) 3.225 .
C(8) H(12) 3.455 .
C(8) H(33) 3.391 .
C(8) H(34) 3.416 .
C(8) H(46) 2.015 .
C(8) H(47) 3.577 .
C(8) H(60) 3.571 .
C(9) H(5) 3.551 3_545
C(9) H(10) 2.037 .
C(9) H(57) 3.147 3_645
C(9) H(58) 3.466 3_645
C(9) H(60) 3.091 3_545
C(10) H(1) 2.578 .
C(10) H(10) 2.687 .
C(10) H(32) 2.898 .
C(10) H(33) 2.651 .
C(10) H(34) 3.048 .
C(10) H(35) 2.674 .
C(10) H(47) 2.062 .
C(10) H(60) 1.872 .
C(11) H(1) 2.015 .
C(11) H(5) 2.092 .
C(11) H(10) 3.596 .
C(11) H(18) 3.355 .
C(11) H(25) 3.457 3_645
C(11) H(29) 2.709 .
C(11) H(30) 3.294 .
C(11) H(31) 3.312 .
C(11) H(32) 2.586 .
C(11) H(33) 2.088 .
C(11) H(34) 2.088 .
C(11) H(35) 2.910 .
C(11) H(43) 2.862 .
C(11) H(60) 2.722 .
C(12) H(1) 3.251 .
C(12) H(4) 3.341 .
C(12) H(5) 3.429 .
C(12) H(10) 3.548 .
C(12) H(18) 2.107 .
C(12) H(29) 3.518 .
C(12) H(32) 2.818 .
C(12) H(42) 3.344 .
C(12) H(43) 2.613 .
C(12) H(47) 2.056 .
C(12) H(50) 3.080 .
C(12) H(60) 3.290 .
C(13) H(1) 3.456 .
C(13) H(4) 2.067 .
C(13) H(29) 3.236 .
C(13) H(30) 3.000 .
C(13) H(31) 3.233 .
C(13) H(32) 2.953 .
C(13) H(33) 2.097 .
C(13) H(34) 2.096 .
C(13) H(42) 2.070 .
C(13) H(43) 2.070 .
C(13) H(47) 2.911 .
C(13) H(50) 2.844 .
C(14) H(1) 3.256 .
C(14) H(4) 2.497 .
C(14) H(11) 3.503 1_655
C(14) H(18) 2.082 .
C(14) H(23) 3.125 4_665
C(14) H(29) 2.085 .
C(14) H(30) 2.085 .
C(14) H(31) 3.512 .
C(14) H(33) 3.333 .
C(14) H(34) 2.805 .
C(14) H(41) 3.411 1_655
C(14) H(47) 2.729 .
C(15) H(1) 2.002 .
C(15) H(2) 3.596 3_655
C(15) H(4) 2.762 .
C(15) H(18) 3.342 .
C(15) H(31) 2.739 .
C(15) H(32) 3.281 .
C(15) H(34) 3.550 .
C(15) H(38) 3.522 3_655
C(15) H(42) 2.085 .
C(15) H(43) 2.085 .
C(15) H(47) 2.450 .
C(15) H(55) 3.523 3_655
C(16) H(1) 2.001 .
C(16) H(2) 3.310 3_655
C(16) H(4) 2.055 .
C(16) H(5) 3.457 .
C(16) H(18) 3.321 .
C(16) H(29) 3.286 .
C(16) H(30) 2.562 .
C(16) H(33) 2.830 .
C(16) H(38) 3.176 3_655
C(16) H(39) 3.575 3_655
C(16) H(42) 3.491 .
C(16) H(47) 3.281 .
C(16) H(50) 2.849 .
C(16) H(60) 2.821 .
C(17) H(1) 3.261 .
C(17) H(2) 3.420 3_655
C(17) H(18) 2.101 .
C(17) H(30) 2.858 .
C(17) H(31) 2.073 .
C(17) H(32) 2.073 .
C(17) H(33) 2.631 .
C(17) H(34) 3.363 .
C(17) H(36) 3.292 3_655
C(17) H(42) 2.738 .
C(17) H(43) 3.320 .
C(17) H(50) 2.116 .
C(17) H(57) 2.622 .
C(17) H(58) 3.310 .
C(18) H(4) 2.033 .
C(18) H(14) 3.229 .
C(18) H(18) 2.696 .
C(18) H(28) 3.340 .
C(18) H(31) 2.937 .
C(18) H(32) 2.515 .
C(18) H(33) 2.899 .
C(18) H(57) 1.938 .
C(18) H(58) 1.938 .
C(19) H(4) 2.516 .
C(19) H(5) 3.249 1_655
C(19) H(14) 3.125 .
C(19) H(18) 3.574 .
C(19) H(24) 3.553 .
C(19) H(31) 3.598 .
C(19) H(32) 3.536 .
C(19) H(36) 3.588 3_655
C(19) H(46) 3.548 3_655
C(19) H(50) 1.922 .
C(20) H(8) 2.732 .
C(20) H(9) 2.051 .
C(20) H(19) 2.070 .
C(20) H(19) 3.538 2_465
C(20) H(22) 2.681 .
C(20) H(23) 3.338 .
C(20) H(23) 3.480 2_465
C(20) H(24) 3.362 .
C(20) H(25) 2.625 .
C(20) H(44) 3.214 .
C(20) H(61) 3.60(3) .
C(20) H(62) 2.587 .
C(21) H(8) 3.357 .
C(21) H(8) 3.306 2_565
C(21) H(9) 2.707 .
C(21) H(16) 2.065 .
C(21) H(16) 3.257 2_565
C(21) H(17) 2.065 .
C(21) H(22) 2.069 .
C(21) H(23) 2.069 .
C(21) H(44) 2.631 .
C(21) H(45) 3.299 .
C(21) H(61) 2.80(3) 2_565
C(21) H(62) 1.889 .
C(22) H(6) 3.124 .
C(22) H(8) 2.854 .
C(22) H(9) 3.287 .
C(22) H(11) 3.305 4_564
C(22) H(16) 2.689 .
C(22) H(16) 3.226 2_565
C(22) H(17) 3.331 .
C(22) H(19) 2.065 .
C(22) H(41) 3.410 4_564
C(22) H(42) 3.445 4_664
C(22) H(43) 3.507 4_664
C(22) H(44) 2.048 .
C(22) H(45) 2.048 .
C(22) H(61) 2.90(3) 2_565
C(22) H(62) 3.117 .
C(23) H(6) 2.713 .
C(23) H(7) 3.128 .
C(23) H(8) 2.770 .
C(23) H(9) 2.703 .
C(23) H(16) 3.242 .
C(23) H(19) 2.626 .
C(23) H(22) 2.068 .
C(23) H(23) 2.068 .
C(23) H(51) 3.223 .
C(23) H(52) 2.400 .
C(23) H(53) 2.884 .
C(24) H(6) 2.820 .
C(24) H(7) 2.715 .
C(24) H(8) 2.071 .
C(24) H(9) 2.064 .
C(24) H(16) 2.826 .
C(24) H(17) 3.409 .
C(24) H(19) 3.264 .
C(24) H(22) 2.780 .
C(24) H(23) 3.396 .
C(24) H(24) 2.833 .
C(24) H(25) 3.389 .
C(24) H(26) 2.677 .
C(24) H(44) 2.055 .
C(24) H(45) 2.055 .
C(24) H(51) 2.067 .
C(24) H(52) 2.067 .
C(24) H(53) 2.067 .
C(25) H(8) 2.608 .
C(25) H(14) 3.404 .
C(25) H(16) 2.079 .
C(25) H(17) 2.079 .
C(25) H(19) 2.721 .
C(25) H(22) 3.256 .
C(25) H(24) 2.077 .
C(25) H(25) 2.076 .
C(25) H(26) 3.246 .
C(25) H(44) 2.721 .
C(25) H(45) 3.339 .
C(25) H(51) 2.508 .
C(25) H(52) 2.937 .
C(25) H(53) 3.304 .
C(26) H(6) 3.599 .
C(26) H(7) 2.813 .
C(26) H(8) 3.380 .
C(26) H(9) 2.575 .
C(26) H(12) 2.883 1_655
C(26) H(20) 3.529 1_655
C(26) H(24) 2.842 .
C(26) H(26) 2.608 .
C(26) H(44) 2.519 .
C(26) H(45) 2.656 .
C(27) H(8) 3.085 .
C(27) H(9) 2.060 .
C(27) H(14) 2.051 .
C(27) H(16) 2.747 .
C(27) H(17) 2.737 .
C(27) H(26) 2.722 .
C(27) H(47) 3.580 3_655
C(27) H(51) 2.638 .
C(27) H(58) 3.208 .
C(27) H(61) 3.22(3) .
C(28) H(8) 2.615 .
C(28) H(9) 3.388 .
C(28) H(15) 2.712 .
C(28) H(16) 3.011 .
C(28) H(24) 2.054 .
C(28) H(25) 2.054 .
C(28) H(26) 2.058 .
C(28) H(27) 3.079 .
C(28) H(28) 3.283 .
C(28) H(51) 3.315 .
C(28) H(58) 3.228 .
C(28) H(61) 2.10(3) .
C(29) H(6) 3.397 .
C(29) H(7) 2.890 .
C(29) H(8) 2.057 .
C(29) H(14) 2.060 .
C(29) H(15) 2.045 .
C(29) H(16) 3.532 .
C(29) H(24) 2.810 .
C(29) H(25) 3.357 .
C(29) H(27) 2.998 .
C(29) H(28) 2.742 .
C(29) H(39) 2.997 .
C(29) H(40) 3.031 .
C(29) H(51) 2.993 .
C(29) H(53) 2.962 .
C(29) H(61) 2.63(3) .
C(30) H(3) 3.410 .
C(30) H(6) 2.071 .
C(30) H(7) 2.071 .
C(30) H(9) 3.358 .
C(30) H(14) 3.360 .
C(30) H(15) 2.733 .
C(30) H(16) 2.889 .
C(30) H(22) 2.850 .
C(30) H(24) 3.369 .
C(30) H(26) 2.072 .
C(30) H(40) 3.186 .
C(30) H(44) 3.393 .
C(30) H(45) 2.709 .
C(30) H(51) 2.986 .
C(30) H(52) 3.343 .
C(30) H(53) 2.566 .
C(30) H(61) 3.08(3) .
C(31) H(3) 2.066 .
C(31) H(8) 2.049 .
C(31) H(15) 3.158 .
C(31) H(22) 3.222 .
C(31) H(26) 2.862 .
C(31) H(37) 3.160 2_555
C(31) H(40) 2.487 .
C(31) H(45) 2.607 .
C(31) H(53) 2.766 .
C(31) H(54) 3.442 2_555
C(31) H(55) 3.304 2_555
C(31) H(63) 2.852 .
C(32) H(6) 2.052 .
C(32) H(7) 2.051 .
C(32) H(8) 2.825 .
C(32) H(15) 2.606 .
C(32) H(20) 2.723 .
C(32) H(26) 3.377 .
C(32) H(37) 2.893 2_555
C(32) H(38) 2.926 .
C(32) H(39) 3.296 .
C(32) H(40) 2.503 .
C(32) H(54) 3.460 2_555
C(32) H(56) 2.465 .
C(32) H(62) 3.264 2_465
C(32) H(63) 1.867 .
C(33) H(2) 2.904 .
C(33) H(3) 2.085 .
C(33) H(6) 3.345 .
C(33) H(7) 2.734 .
C(33) H(8) 3.401 .
C(33) H(12) 3.219 .
C(33) H(13) 2.935 .
C(33) H(15) 2.070 .
C(33) H(20) 2.090 .
C(33) H(26) 2.763 .
C(33) H(27) 3.252 .
C(33) H(28) 2.810 .
C(33) H(38) 2.074 .
C(33) H(39) 2.074 .
C(33) H(40) 2.074 .
C(33) H(56) 2.690 .
C(33) H(63) 3.058 .
C(34) H(3) 3.353 .
C(34) H(7) 3.329 .
C(34) H(8) 2.793 .
C(34) H(12) 3.031 .
C(34) H(13) 3.132 .
C(34) H(14) 2.745 .
C(34) H(20) 2.628 .
C(34) H(26) 2.049 .
C(34) H(27) 2.087 .
C(34) H(28) 2.087 .
C(34) H(38) 3.347 .
C(34) H(39) 2.582 .
C(34) H(40) 2.980 .
C(34) H(61) 2.70(3) .
C(34) H(62) 3.251 2_465
C(35) H(12) 2.093 .
C(35) H(13) 2.093 .
C(35) H(14) 2.856 .
C(35) H(15) 2.049 .
C(35) H(20) 2.908 .
C(35) H(26) 2.790 .
C(35) H(33) 3.407 .
C(35) H(39) 2.608 .
C(35) H(50) 3.051 .
C(35) H(61) 3.48(3) .
C(36) H(2) 2.719 .
C(36) H(10) 3.199 .
C(36) H(15) 2.727 .
C(36) H(20) 2.073 .
C(36) H(27) 2.100 .
C(36) H(28) 2.100 .
C(36) H(38) 3.269 .
C(36) H(39) 2.894 .
C(36) H(48) 2.593 .
C(36) H(49) 3.471 .
C(36) H(52) 3.182 1_455
C(37) H(2) 2.072 .
C(37) H(3) 2.911 .
C(37) H(12) 2.101 .
C(37) H(13) 2.101 .
C(37) H(15) 2.568 .
C(37) H(27) 3.193 .
C(37) H(28) 3.093 .
C(37) H(38) 2.597 .
C(37) H(39) 2.892 .
C(37) H(40) 3.367 .
C(37) H(48) 2.607 .
C(37) H(49) 2.779 .
C(37) H(52) 3.427 1_455
C(37) H(54) 2.994 .
C(37) H(55) 3.338 .
C(37) H(56) 2.581 .
C(37) H(63) 3.436 .
C(38) H(2) 2.780 .
C(38) H(3) 2.674 .
C(38) H(7) 2.646 .
C(38) H(13) 3.103 .
C(38) H(15) 3.392 .
C(38) H(20) 3.379 .
C(38) H(26) 2.728 .
C(38) H(28) 2.891 .
C(38) H(31) 2.918 3_645
C(38) H(53) 3.553 .
C(38) H(56) 3.073 .
C(39) H(3) 3.266 .
C(39) H(4) 3.551 3_645
C(39) H(12) 3.012 .
C(39) H(13) 2.610 .
C(39) H(20) 2.068 .
C(39) H(30) 3.456 3_645
C(39) H(31) 3.519 3_645
C(39) H(36) 2.709 .
C(39) H(37) 2.741 .
C(39) H(38) 2.574 .
C(39) H(39) 3.510 .
C(39) H(48) 2.081 .
C(39) H(49) 2.081 .
C(39) H(54) 2.060 .
C(39) H(55) 2.060 .
C(39) H(56) 2.060 .
C(40) H(2) 2.052 .
C(40) H(3) 2.685 .
C(40) H(3) 3.420 2_455
C(40) H(6) 3.510 2_455
C(40) H(7) 3.406 2_455
C(40) H(20) 2.800 .
C(40) H(30) 3.293 3_645
C(40) H(36) 3.365 .
C(40) H(37) 2.735 .
C(40) H(38) 2.937 .
C(40) H(48) 3.355 .
C(40) H(49) 2.673 .
C(40) H(49) 3.540 2_555
C(40) H(63) 3.544 .
C(41) H(2) 2.071 .
C(41) H(3) 3.600 2_455
C(41) H(12) 3.006 .
C(41) H(13) 3.019 .
C(41) H(20) 2.652 .
C(41) H(36) 2.058 .
C(41) H(37) 2.058 .
C(41) H(54) 2.529 .
C(41) H(55) 2.916 .
C(41) H(56) 3.312 .
C(42) H(2) 2.670 .
C(42) H(3) 3.136 2_455
C(42) H(4) 3.254 3_645
C(42) H(6) 3.563 2_455
C(42) H(35) 3.141 3_545
C(42) H(48) 2.062 .
C(42) H(49) 2.062 .
C(42) H(54) 3.063 .
C(42) H(55) 2.998 .
C(42) H(57) 3.542 3_645
C(42) H(63) 2.941 2_455
C(43) H(1) 2.471 3_545
C(43) H(3) 3.527 2_455
C(43) H(5) 3.195 3_545
C(43) H(29) 3.255 3_545
C(43) H(35) 2.721 3_545
C(43) H(36) 2.059 .
C(43) H(37) 2.059 .
C(43) H(46) 3.428 .
C(43) H(48) 2.731 .
C(43) H(49) 2.762 .
C(43) H(63) 2.641 2_455
H(1) O(2) 3.278 .
H(1) O(4) 1.712 3_555
H(1) O(7) 2.658 3_555
H(1) C(10) 2.578 .
H(1) C(11) 2.015 .
H(1) C(12) 3.251 .
H(1) C(13) 3.456 .
H(1) C(14) 3.256 .
H(1) C(15) 2.002 .
H(1) C(16) 2.001 .
H(1) C(17) 3.261 .
H(1) C(43) 2.471 3_555
H(1) H(5) 2.307 .
H(1) H(29) 2.267 .
H(1) H(30) 2.373 .
H(1) H(31) 2.245 .
H(1) H(32) 2.384 .
H(1) H(35) 3.115 .
H(1) H(38) 3.092 3_655
H(1) H(46) 3.294 3_555
H(1) H(47) 2.407 .
H(1) H(60) 3.019 .
H(2) C(15) 3.596 3_645
H(2) C(16) 3.310 3_645
H(2) C(17) 3.420 3_645
H(2) C(33) 2.904 .
H(2) C(36) 2.719 .
H(2) C(37) 2.072 .
H(2) C(38) 2.780 .
H(2) C(40) 2.052 .
H(2) C(41) 2.071 .
H(2) C(42) 2.670 .
H(2) H(4) 2.677 3_645
H(2) H(12) 3.313 .
H(2) H(13) 2.409 .
H(2) H(20) 2.852 .
H(2) H(30) 2.728 3_645
H(2) H(31) 2.562 3_645
H(2) H(36) 2.454 .
H(2) H(37) 2.933 .
H(2) H(38) 2.109 .
H(2) H(39) 3.092 .
H(2) H(48) 2.412 .
H(2) H(49) 2.857 .
H(2) H(54) 2.797 .
H(2) H(55) 2.198 .
H(2) H(56) 2.517 .
H(3) O(1) 2.002 .
H(3) O(7) 3.118 2_555
H(3) C(30) 3.410 .
H(3) C(31) 2.066 .
H(3) C(33) 2.085 .
H(3) C(34) 3.353 .
H(3) C(37) 2.911 .
H(3) C(38) 2.674 .
H(3) C(39) 3.266 .
H(3) C(40) 2.685 .
H(3) C(40) 3.420 2_555
H(3) C(41) 3.600 2_555
H(3) C(42) 3.136 2_555
H(3) C(43) 3.527 2_555
H(3) H(6) 2.371 .
H(3) H(7) 2.304 .
H(3) H(15) 3.519 .
H(3) H(20) 3.054 .
H(3) H(37) 2.342 2_555
H(3) H(38) 2.781 .
H(3) H(39) 3.598 .
H(3) H(40) 2.618 .
H(3) H(49) 3.195 2_555
H(3) H(54) 3.142 .
H(3) H(54) 2.683 2_555
H(3) H(55) 3.284 .
H(3) H(55) 3.353 2_555
H(3) H(56) 1.754 .
H(3) H(63) 1.980 .
H(4) N(3) 2.914 .
H(4) C(12) 3.341 .
H(4) C(13) 2.067 .
H(4) C(14) 2.497 .
H(4) C(15) 2.762 .
H(4) C(16) 2.055 .
H(4) C(18) 2.033 .
H(4) C(19) 2.516 .
H(4) C(39) 3.551 3_655
H(4) C(42) 3.254 3_655
H(4) H(2) 2.677 3_655
H(4) H(18) 2.479 .
H(4) H(30) 2.563 .
H(4) H(31) 2.199 .
H(4) H(32) 2.798 .
H(4) H(33) 3.579 .
H(4) H(36) 2.318 3_655
H(4) H(42) 2.422 .
H(4) H(43) 3.451 .
H(4) H(50) 2.860 .
H(4) H(57) 2.309 .
H(4) H(58) 3.451 .
H(5) O(2) 1.984 .
H(5) O(4) 2.440 3_555
H(5) N(2) 3.300 3_555
H(5) N(3) 2.628 .
H(5) C(1) 2.752 .
H(5) C(6) 2.712 .
H(5) C(7) 2.063 .
H(5) C(8) 3.225 .
H(5) C(9) 3.551 3_555
H(5) C(11) 2.092 .
H(5) C(12) 3.429 .
H(5) C(16) 3.457 .
H(5) C(19) 3.249 1_455
H(5) C(43) 3.195 3_555
H(5) H(1) 2.307 .
H(5) H(10) 3.467 .
H(5) H(32) 3.168 .
H(5) H(33) 3.546 .
H(5) H(35) 2.229 .
H(5) H(36) 3.512 3_555
H(5) H(46) 3.117 3_555
H(5) H(47) 2.444 .
H(5) H(57) 2.830 1_455
H(5) H(58) 3.373 1_455
H(5) H(60) 2.122 .
H(6) O(1) 2.559 .
H(6) C(22) 3.124 .
H(6) C(23) 2.713 .
H(6) C(24) 2.820 .
H(6) C(26) 3.599 .
H(6) C(29) 3.397 .
H(6) C(30) 2.071 .
H(6) C(32) 2.052 .
H(6) C(33) 3.345 .
H(6) C(40) 3.510 2_555
H(6) C(42) 3.563 2_555
H(6) H(3) 2.371 .
H(6) H(7) 1.581 .
H(6) H(8) 2.274 .
H(6) H(22) 2.644 .
H(6) H(23) 3.584 .
H(6) H(37) 2.607 2_555
H(6) H(40) 3.334 .
H(6) H(41) 3.313 4_564
H(6) H(45) 2.171 .
H(6) H(53) 3.290 .
H(6) H(54) 3.330 2_555
H(6) H(55) 2.815 2_555
H(6) H(63) 2.766 .
H(7) O(1) 3.245 .
H(7) C(23) 3.128 .
H(7) C(24) 2.715 .
H(7) C(26) 2.813 .
H(7) C(29) 2.890 .
H(7) C(30) 2.071 .
H(7) C(32) 2.051 .
H(7) C(33) 2.734 .
H(7) C(34) 3.329 .
H(7) C(38) 2.646 .
H(7) C(40) 3.406 2_555
H(7) H(3) 2.304 .
H(7) H(6) 1.581 .
H(7) H(8) 2.831 .
H(7) H(26) 2.828 .
H(7) H(37) 3.483 2_555
H(7) H(38) 3.253 .
H(7) H(39) 3.288 .
H(7) H(40) 1.907 .
H(7) H(45) 2.596 .
H(7) H(49) 3.517 1_655
H(7) H(51) 3.513 .
H(7) H(52) 3.376 .
H(7) H(53) 2.155 .
H(7) H(54) 2.996 2_555
H(7) H(55) 2.966 2_555
H(8) O(1) 2.792 .
H(8) O(3) 2.665 .
H(8) O(5) 3.008 2_465
H(8) C(20) 2.732 .
H(8) C(21) 3.357 .
H(8) C(21) 3.306 2_465
H(8) C(22) 2.854 .
H(8) C(23) 2.770 .
H(8) C(24) 2.071 .
H(8) C(25) 2.608 .
H(8) C(26) 3.380 .
H(8) C(27) 3.085 .
H(8) C(28) 2.615 .
H(8) C(29) 2.057 .
H(8) C(31) 2.049 .
H(8) C(32) 2.825 .
H(8) C(33) 3.401 .
H(8) C(34) 2.793 .
H(8) H(6) 2.274 .
H(8) H(7) 2.831 .
H(8) H(9) 3.539 .
H(8) H(14) 3.544 .
H(8) H(15) 2.624 .
H(8) H(16) 2.212 .
H(8) H(19) 2.709 2_465
H(8) H(22) 2.331 .
H(8) H(26) 2.838 .
H(8) H(45) 3.034 .
H(8) H(53) 3.508 .
H(8) H(61) 2.521 .
H(8) H(62) 2.938 2_465
H(8) H(63) 3.500 .
H(9) C(1) 3.400 3_655
H(9) C(2) 2.777 3_655
H(9) C(3) 2.605 3_655
H(9) C(4) 3.076 3_655
H(9) C(20) 2.051 .
H(9) C(21) 2.707 .
H(9) C(22) 3.287 .
H(9) C(23) 2.703 .
H(9) C(24) 2.064 .
H(9) C(26) 2.575 .
H(9) C(27) 2.060 .
H(9) C(28) 3.388 .
H(9) C(30) 3.358 .
H(9) H(8) 3.539 .
H(9) H(11) 2.787 3_655
H(9) H(16) 2.846 .
H(9) H(17) 2.326 .
H(9) H(19) 2.529 .
H(9) H(21) 3.512 3_655
H(9) H(24) 2.248 .
H(9) H(25) 2.412 .
H(9) H(41) 3.031 3_655
H(9) H(44) 2.562 .
H(9) H(45) 3.595 .
H(9) H(51) 2.474 .
H(9) H(52) 2.704 .
H(9) H(53) 3.505 .
H(10) O(2) 2.415 .
H(10) N(2) 3.223 .
H(10) C(6) 3.255 .
H(10) C(7) 2.016 .
H(10) C(9) 2.037 .
H(10) C(10) 2.687 .
H(10) C(11) 3.596 .
H(10) C(12) 3.548 .
H(10) C(36) 3.199 .
H(10) H(5) 3.467 .
H(10) H(12) 2.557 .
H(10) H(13) 3.007 .
H(10) H(33) 3.086 .
H(10) H(34) 3.490 .
H(10) H(46) 2.306 .
H(10) H(48) 3.330 .
H(10) H(51) 3.133 1_455
H(10) H(53) 3.484 1_455
H(10) H(60) 3.223 .
H(11) O(3) 2.654 3_545
H(11) O(5) 3.018 4_565
H(11) C(1) 3.241 .
H(11) C(2) 2.027 .
H(11) C(4) 1.996 .
H(11) C(5) 3.249 .
H(11) C(14) 3.503 1_455
H(11) C(22) 3.305 4_565
H(11) H(9) 2.787 3_645
H(11) H(15) 3.538 3_545
H(11) H(18) 3.419 1_455
H(11) H(21) 2.288 .
H(11) H(22) 2.937 4_565
H(11) H(23) 2.923 4_565
H(11) H(27) 3.488 3_545
H(11) H(41) 2.320 .
H(11) H(42) 3.133 1_455
H(11) H(43) 3.107 1_455
H(11) H(61) 2.308 3_545
H(12) C(8) 3.455 .
H(12) C(26) 2.883 1_455
H(12) C(33) 3.219 .
H(12) C(34) 3.031 .
H(12) C(35) 2.093 .
H(12) C(37) 2.101 .
H(12) C(39) 3.012 .
H(12) C(41) 3.006 .
H(12) H(2) 3.313 .
H(12) H(10) 2.557 .
H(12) H(13) 1.591 .
H(12) H(15) 3.054 .
H(12) H(20) 2.231 .
H(12) H(27) 2.232 .
H(12) H(28) 2.773 .
H(12) H(48) 2.367 .
H(12) H(49) 3.272 .
H(12) H(51) 2.889 1_455
H(12) H(52) 2.423 1_455
H(12) H(53) 2.864 1_455
H(13) C(33) 2.935 .
H(13) C(34) 3.132 .
H(13) C(35) 2.093 .
H(13) C(37) 2.101 .
H(13) C(38) 3.103 .
H(13) C(39) 2.610 .
H(13) C(41) 3.019 .
H(13) H(2) 2.409 .
H(13) H(10) 3.007 .
H(13) H(12) 1.591 .
H(13) H(20) 2.825 .
H(13) H(27) 2.703 .
H(13) H(28) 2.233 .
H(13) H(31) 3.202 3_645
H(13) H(33) 3.350 .
H(13) H(38) 3.116 .
H(13) H(39) 2.771 .
H(13) H(48) 2.494 .
H(13) H(57) 3.480 3_645
H(14) O(3) 1.980 .
H(14) C(18) 3.229 .
H(14) C(19) 3.125 .
H(14) C(25) 3.404 .
H(14) C(27) 2.051 .
H(14) C(29) 2.060 .
H(14) C(30) 3.360 .
H(14) C(34) 2.745 .
H(14) C(35) 2.856 .
H(14) H(8) 3.544 .
H(14) H(15) 3.035 .
H(14) H(24) 2.246 .
H(14) H(25) 2.396 .
H(14) H(26) 2.298 .
H(14) H(27) 2.623 .
H(14) H(28) 2.809 .
H(14) H(34) 3.510 3_655
H(14) H(50) 2.666 .
H(14) H(58) 2.469 .
H(14) H(61) 2.622 .
H(15) O(1) 2.462 .
H(15) O(3) 2.618 .
H(15) O(5) 2.500 2_465
H(15) C(28) 2.712 .
H(15) C(29) 2.045 .
H(15) C(30) 2.733 .
H(15) C(31) 3.158 .
H(15) C(32) 2.606 .
H(15) C(33) 2.070 .
H(15) C(35) 2.049 .
H(15) C(36) 2.727 .
H(15) C(37) 2.568 .
H(15) C(38) 3.392 .
H(15) H(3) 3.519 .
H(15) H(8) 2.624 .
H(15) H(11) 3.538 3_555
H(15) H(12) 3.054 .
H(15) H(14) 3.035 .
H(15) H(20) 2.413 .
H(15) H(26) 2.832 .
H(15) H(27) 2.260 .
H(15) H(28) 2.841 .
H(15) H(39) 3.523 .
H(15) H(52) 3.407 1_455
H(15) H(61) 2.075 .
H(15) H(62) 2.335 2_465
H(15) H(63) 3.343 .
H(16) O(3) 2.552 .
H(16) O(5) 2.645 .
H(16) C(21) 2.065 .
H(16) C(21) 3.257 2_465
H(16) C(22) 2.689 .
H(16) C(22) 3.226 2_465
H(16) C(23) 3.242 .
H(16) C(24) 2.826 .
H(16) C(25) 2.079 .
H(16) C(27) 2.747 .
H(16) C(28) 3.011 .
H(16) C(29) 3.532 .
H(16) C(30) 2.889 .
H(16) H(8) 2.212 .
H(16) H(9) 2.846 .
H(16) H(17) 1.585 .
H(16) H(19) 2.858 .
H(16) H(19) 2.645 2_465
H(16) H(22) 2.513 .
H(16) H(23) 3.579 .
H(16) H(23) 2.625 2_465
H(16) H(25) 2.840 .
H(16) H(43) 3.531 3_655
H(16) H(44) 3.066 2_465
H(16) H(61) 2.793 .
H(16) H(62) 2.850 .
H(17) O(1) 3.555 2_565
H(17) O(3) 3.406 .
H(17) O(5) 2.667 .
H(17) C(1) 3.409 3_655
H(17) C(2) 3.275 3_655
H(17) C(21) 2.065 .
H(17) C(22) 3.331 .
H(17) C(24) 3.409 .
H(17) C(25) 2.079 .
H(17) C(27) 2.737 .
H(17) H(9) 2.326 .
H(17) H(16) 1.585 .
H(17) H(19) 2.363 .
H(17) H(22) 3.575 .
H(17) H(23) 3.500 2_465
H(17) H(24) 3.518 .
H(17) H(25) 2.445 .
H(17) H(29) 3.064 3_655
H(17) H(35) 3.406 3_655
H(17) H(41) 3.148 3_655
H(17) H(43) 3.429 3_655
H(17) H(47) 3.285 3_655
H(17) H(62) 2.480 .
H(17) H(63) 3.497 2_565
H(18) N(3) 3.526 .
H(18) C(1) 3.218 1_655
H(18) C(2) 3.078 1_655
H(18) C(3) 2.987 1_655
H(18) C(4) 3.068 1_655
H(18) C(5) 3.252 1_655
H(18) C(6) 3.323 1_655
H(18) C(11) 3.355 .
H(18) C(12) 2.107 .
H(18) C(14) 2.082 .
H(18) C(15) 3.342 .
H(18) C(16) 3.321 .
H(18) C(17) 2.101 .
H(18) C(18) 2.696 .
H(18) C(19) 3.574 .
H(18) H(4) 2.479 .
H(18) H(11) 3.419 1_655
H(18) H(21) 3.530 1_655
H(18) H(33) 2.487 .
H(18) H(34) 2.343 .
H(18) H(41) 3.570 1_655
H(18) H(42) 2.329 .
H(18) H(43) 2.443 .
H(18) H(50) 2.926 .
H(19) O(1) 3.409 2_565
H(19) O(3) 3.517 2_565
H(19) O(5) 2.000 .
H(19) C(2) 3.503 3_655
H(19) C(20) 2.070 .
H(19) C(20) 3.538 2_565
H(19) C(22) 2.065 .
H(19) C(23) 2.626 .
H(19) C(24) 3.264 .
H(19) C(25) 2.721 .
H(19) H(8) 2.709 2_565
H(19) H(9) 2.529 .
H(19) H(16) 2.858 .
H(19) H(16) 2.645 2_565
H(19) H(17) 2.363 .
H(19) H(22) 2.861 .
H(19) H(22) 2.806 2_565
H(19) H(23) 2.373 .
H(19) H(41) 2.998 3_655
H(19) H(44) 2.423 .
H(19) H(45) 3.513 .
H(19) H(61) 2.961 2_565
H(19) H(62) 2.231 .
H(20) O(1) 2.564 .
H(20) C(26) 3.529 1_455
H(20) C(32) 2.723 .
H(20) C(33) 2.090 .
H(20) C(34) 2.628 .
H(20) C(35) 2.908 .
H(20) C(36) 2.073 .
H(20) C(38) 3.379 .
H(20) C(39) 2.068 .
H(20) C(40) 2.800 .
H(20) C(41) 2.652 .
H(20) H(2) 2.852 .
H(20) H(3) 3.054 .
H(20) H(12) 2.231 .
H(20) H(13) 2.825 .
H(20) H(15) 2.413 .
H(20) H(27) 3.384 .
H(20) H(38) 3.482 .
H(20) H(48) 2.780 .
H(20) H(49) 2.549 .
H(20) H(52) 2.743 1_455
H(20) H(53) 3.474 1_455
H(20) H(54) 2.914 .
H(20) H(56) 2.808 .
H(20) H(62) 3.227 2_465
H(20) H(63) 2.963 .
H(21) O(2) 2.848 3_545
H(21) N(2) 2.564 .
H(21) C(2) 3.231 .
H(21) C(3) 1.997 .
H(21) C(5) 2.048 .
H(21) C(6) 3.292 .
H(21) H(9) 3.512 3_645
H(21) H(11) 2.288 .
H(21) H(18) 3.530 1_455
H(21) H(27) 2.648 3_545
H(21) H(32) 3.200 3_545
H(21) H(51) 3.541 3_645
H(21) H(60) 2.431 3_545
H(22) O(5) 2.610 .
H(22) C(2) 3.318 4_564
H(22) C(3) 3.482 4_564
H(22) C(20) 2.681 .
H(22) C(21) 2.069 .
H(22) C(23) 2.068 .
H(22) C(24) 2.780 .
H(22) C(25) 3.256 .
H(22) C(30) 2.850 .
H(22) C(31) 3.222 .
H(22) H(6) 2.644 .
H(22) H(8) 2.331 .
H(22) H(11) 2.937 4_564
H(22) H(16) 2.513 .
H(22) H(17) 3.575 .
H(22) H(19) 2.861 .
H(22) H(19) 2.806 2_465
H(22) H(23) 1.590 .
H(22) H(41) 2.602 4_564
H(22) H(42) 3.252 4_664
H(22) H(44) 2.845 .
H(22) H(45) 2.362 .
H(22) H(61) 3.240 2_565
H(22) H(62) 3.369 .
H(23) O(3) 2.578 2_565
H(23) O(5) 2.575 .
H(23) C(14) 3.125 4_664
H(23) C(20) 3.338 .
H(23) C(20) 3.480 2_565
H(23) C(21) 2.069 .
H(23) C(23) 2.068 .
H(23) C(24) 3.396 .
H(23) H(6) 3.584 .
H(23) H(11) 2.923 4_564
H(23) H(16) 3.579 .
H(23) H(16) 2.625 2_565
H(23) H(17) 3.500 2_565
H(23) H(19) 2.373 .
H(23) H(22) 1.590 .
H(23) H(29) 3.481 4_664
H(23) H(41) 3.365 4_564
H(23) H(42) 2.847 4_664
H(23) H(43) 2.601 4_664
H(23) H(44) 2.345 .
H(23) H(45) 2.339 .
H(23) H(61) 2.331 2_565
H(23) H(62) 3.342 .
H(24) O(3) 3.230 .
H(24) C(4) 3.375 3_655
H(24) C(5) 3.249 3_655
H(24) C(19) 3.553 .
H(24) C(20) 3.362 .
H(24) C(24) 2.833 .
H(24) C(25) 2.077 .
H(24) C(26) 2.842 .
H(24) C(28) 2.054 .
H(24) C(29) 2.810 .
H(24) C(30) 3.369 .
H(24) H(9) 2.248 .
H(24) H(14) 2.246 .
H(24) H(17) 3.518 .
H(24) H(25) 1.580 .
H(24) H(26) 2.645 .
H(24) H(51) 2.127 .
H(24) H(52) 3.473 .
H(24) H(53) 3.461 .
H(24) H(58) 2.614 .
H(25) O(3) 2.498 .
H(25) C(1) 3.347 3_655
H(25) C(5) 3.526 3_655
H(25) C(6) 3.241 3_655
H(25) C(11) 3.457 3_655
H(25) C(20) 2.625 .
H(25) C(24) 3.389 .
H(25) C(25) 2.076 .
H(25) C(28) 2.054 .
H(25) C(29) 3.357 .
H(25) H(9) 2.412 .
H(25) H(14) 2.396 .
H(25) H(16) 2.840 .
H(25) H(17) 2.445 .
H(25) H(24) 1.580 .
H(25) H(34) 2.953 3_655
H(25) H(43) 2.991 3_655
H(25) H(47) 2.602 3_655
H(25) H(51) 3.498 .
H(25) H(58) 3.315 .
H(25) H(61) 3.397 .
H(26) O(3) 3.295 .
H(26) C(24) 2.677 .
H(26) C(25) 3.246 .
H(26) C(26) 2.608 .
H(26) C(27) 2.722 .
H(26) C(28) 2.058 .
H(26) C(30) 2.072 .
H(26) C(31) 2.862 .
H(26) C(32) 3.377 .
H(26) C(33) 2.763 .
H(26) C(34) 2.049 .
H(26) C(35) 2.790 .
H(26) C(38) 2.728 .
H(26) H(7) 2.828 .
H(26) H(8) 2.838 .
H(26) H(14) 2.298 .
H(26) H(15) 2.832 .
H(26) H(24) 2.645 .
H(26) H(27) 3.314 .
H(26) H(28) 2.567 .
H(26) H(39) 2.478 .
H(26) H(40) 2.596 .
H(26) H(51) 2.429 .
H(26) H(52) 3.575 .
H(26) H(53) 2.409 .
H(26) H(61) 3.566 .
H(27) O(2) 3.461 .
H(27) O(3) 3.284 .
H(27) C(4) 3.485 3_555
H(27) C(28) 3.079 .
H(27) C(29) 2.998 .
H(27) C(33) 3.252 .
H(27) C(34) 2.087 .
H(27) C(36) 2.100 .
H(27) C(37) 3.193 .
H(27) H(11) 3.488 3_555
H(27) H(12) 2.232 .
H(27) H(13) 2.703 .
H(27) H(14) 2.623 .
H(27) H(15) 2.260 .
H(27) H(20) 3.384 .
H(27) H(21) 2.648 3_555
H(27) H(26) 3.314 .
H(27) H(28) 1.595 .
H(27) H(33) 3.222 .
H(27) H(39) 3.555 .
H(27) H(50) 2.770 .
H(27) H(52) 3.444 1_455
H(27) H(61) 3.157 .
H(28) C(18) 3.340 .
H(28) C(28) 3.283 .
H(28) C(29) 2.742 .
H(28) C(33) 2.810 .
H(28) C(34) 2.087 .
H(28) C(36) 2.100 .
H(28) C(37) 3.093 .
H(28) C(38) 2.891 .
H(28) H(12) 2.773 .
H(28) H(13) 2.233 .
H(28) H(14) 2.809 .
H(28) H(15) 2.841 .
H(28) H(26) 2.567 .
H(28) H(27) 1.595 .
H(28) H(33) 2.963 .
H(28) H(38) 3.511 .
H(28) H(39) 2.209 .
H(28) H(40) 3.531 .
H(28) H(50) 2.460 .
H(29) O(4) 3.368 3_555
H(29) O(7) 2.489 3_555
H(29) N(3) 2.051 .
H(29) C(11) 2.709 .
H(29) C(12) 3.518 .
H(29) C(13) 3.236 .
H(29) C(14) 2.085 .
H(29) C(16) 3.286 .
H(29) C(43) 3.255 3_555
H(29) H(1) 2.267 .
H(29) H(17) 3.064 3_645
H(29) H(23) 3.481 4_665
H(29) H(30) 1.589 .
H(29) H(31) 3.560 .
H(29) H(35) 3.503 .
H(29) H(42) 2.621 .
H(29) H(43) 2.226 .
H(29) H(45) 3.512 4_665
H(29) H(47) 2.371 .
H(29) H(63) 3.525 4_565
H(30) O(7) 3.275 3_555
H(30) N(3) 2.051 .
H(30) C(11) 3.294 .
H(30) C(13) 3.000 .
H(30) C(14) 2.085 .
H(30) C(16) 2.562 .
H(30) C(17) 2.858 .
H(30) C(39) 3.456 3_655
H(30) C(40) 3.293 3_655
H(30) H(1) 2.373 .
H(30) H(2) 2.728 3_655
H(30) H(4) 2.563 .
H(30) H(29) 1.589 .
H(30) H(31) 2.512 .
H(30) H(32) 3.506 .
H(30) H(36) 3.565 3_655
H(30) H(38) 2.826 3_655
H(30) H(42) 2.226 .
H(30) H(43) 2.797 .
H(30) H(47) 3.404 .
H(30) H(55) 2.585 3_655
H(30) H(56) 3.526 3_655
H(31) O(4) 3.453 3_555
H(31) N(3) 2.046 .
H(31) C(11) 3.312 .
H(31) C(13) 3.233 .
H(31) C(14) 3.512 .
H(31) C(15) 2.739 .
H(31) C(17) 2.073 .
H(31) C(18) 2.937 .
H(31) C(19) 3.598 .
H(31) C(38) 2.918 3_655
H(31) C(39) 3.519 3_655
H(31) H(1) 2.245 .
H(31) H(2) 2.562 3_655
H(31) H(4) 2.199 .
H(31) H(13) 3.202 3_655
H(31) H(29) 3.560 .
H(31) H(30) 2.512 .
H(31) H(32) 1.587 .
H(31) H(38) 2.314 3_655
H(31) H(39) 2.676 3_655
H(31) H(40) 3.515 3_655
H(31) H(50) 3.438 .
H(31) H(57) 3.583 .
H(31) H(60) 3.398 .
H(32) O(2) 2.476 .
H(32) N(2) 3.056 3_555
H(32) N(3) 2.046 .
H(32) C(10) 2.898 .
H(32) C(11) 2.586 .
H(32) C(12) 2.818 .
H(32) C(13) 2.953 .
H(32) C(15) 3.281 .
H(32) C(17) 2.073 .
H(32) C(18) 2.515 .
H(32) C(19) 3.536 .
H(32) H(1) 2.384 .
H(32) H(4) 2.798 .
H(32) H(5) 3.168 .
H(32) H(21) 3.200 3_555
H(32) H(30) 3.506 .
H(32) H(31) 1.587 .
H(32) H(33) 2.602 .
H(32) H(47) 3.528 .
H(32) H(50) 2.562 .
H(32) H(60) 2.000 .
H(33) O(2) 2.475 .
H(33) N(3) 2.951 .
H(33) C(7) 3.250 .
H(33) C(8) 3.391 .
H(33) C(10) 2.651 .
H(33) C(11) 2.088 .
H(33) C(13) 2.097 .
H(33) C(14) 3.333 .
H(33) C(16) 2.830 .
H(33) C(17) 2.631 .
H(33) C(18) 2.899 .
H(33) C(35) 3.407 .
H(33) H(4) 3.579 .
H(33) H(5) 3.546 .
H(33) H(10) 3.086 .
H(33) H(13) 3.350 .
H(33) H(18) 2.487 .
H(33) H(27) 3.222 .
H(33) H(28) 2.963 .
H(33) H(32) 2.602 .
H(33) H(34) 1.590 .
H(33) H(43) 3.557 .
H(33) H(47) 2.809 .
H(33) H(50) 2.475 .
H(33) H(60) 2.855 .
H(34) O(2) 3.519 .
H(34) N(3) 3.233 .
H(34) C(7) 3.152 .
H(34) C(8) 3.416 .
H(34) C(10) 3.048 .
H(34) C(11) 2.088 .
H(34) C(13) 2.096 .
H(34) C(14) 2.805 .
H(34) C(15) 3.550 .
H(34) C(17) 3.363 .
H(34) H(10) 3.490 .
H(34) H(14) 3.510 3_645
H(34) H(18) 2.343 .
H(34) H(25) 2.953 3_645
H(34) H(33) 1.590 .
H(34) H(43) 2.583 .
H(34) H(47) 2.209 .
H(34) H(58) 3.532 3_645
H(35) O(4) 2.935 3_555
H(35) O(7) 2.996 3_555
H(35) N(3) 3.466 .
H(35) C(2) 2.009 .
H(35) C(3) 3.244 .
H(35) C(5) 3.278 .
H(35) C(6) 2.060 .
H(35) C(7) 2.707 .
H(35) C(10) 2.674 .
H(35) C(11) 2.910 .
H(35) C(42) 3.141 3_555
H(35) C(43) 2.721 3_555
H(35) H(1) 3.115 .
H(35) H(5) 2.229 .
H(35) H(17) 3.406 3_645
H(35) H(29) 3.503 .
H(35) H(36) 2.718 3_555
H(35) H(37) 3.413 3_555
H(35) H(41) 2.300 .
H(35) H(47) 2.389 .
H(36) O(4) 2.621 .
H(36) O(7) 2.992 .
H(36) C(1) 3.319 3_545
H(36) C(17) 3.292 3_645
H(36) C(19) 3.588 3_645
H(36) C(39) 2.709 .
H(36) C(40) 3.365 .
H(36) C(41) 2.058 .
H(36) C(43) 2.059 .
H(36) H(2) 2.454 .
H(36) H(4) 2.318 3_645
H(36) H(5) 3.512 3_545
H(36) H(30) 3.565 3_645
H(36) H(35) 2.718 3_545
H(36) H(37) 1.582 .
H(36) H(41) 3.375 3_545
H(36) H(42) 3.187 3_645
H(36) H(48) 2.376 .
H(36) H(49) 2.844 .
H(36) H(55) 3.119 .
H(36) H(57) 2.801 3_645
H(36) H(63) 3.549 2_455
H(37) O(1) 2.986 2_455
H(37) O(4) 3.169 .
H(37) O(7) 2.448 .
H(37) C(31) 3.160 2_455
H(37) C(32) 2.893 2_455
H(37) C(39) 2.741 .
H(37) C(40) 2.735 .
H(37) C(41) 2.058 .
H(37) C(43) 2.059 .
H(37) H(2) 2.933 .
H(37) H(3) 2.342 2_455
H(37) H(6) 2.607 2_455
H(37) H(7) 3.483 2_455
H(37) H(35) 3.413 3_545
H(37) H(36) 1.582 .
H(37) H(41) 3.416 3_545
H(37) H(48) 2.844 .
H(37) H(49) 2.351 .
H(37) H(54) 2.607 .
H(37) H(55) 2.494 .
H(37) H(56) 3.317 2_455
H(37) H(63) 2.356 2_455
H(38) O(4) 3.409 1_655
H(38) N(3) 3.412 3_645
H(38) C(15) 3.522 3_645
H(38) C(16) 3.176 3_645
H(38) C(32) 2.926 .
H(38) C(33) 2.074 .
H(38) C(34) 3.347 .
H(38) C(36) 3.269 .
H(38) C(37) 2.597 .
H(38) C(39) 2.574 .
H(38) C(40) 2.937 .
H(38) H(1) 3.092 3_645
H(38) H(2) 2.109 .
H(38) H(3) 2.781 .
H(38) H(7) 3.253 .
H(38) H(13) 3.116 .
H(38) H(20) 3.482 .
H(38) H(28) 3.511 .
H(38) H(30) 2.826 3_645
H(38) H(31) 2.314 3_645
H(38) H(39) 1.584 .
H(38) H(40) 1.584 .
H(38) H(55) 3.087 .
H(38) H(56) 2.640 .
H(39) C(16) 3.575 3_645
H(39) C(29) 2.997 .
H(39) C(32) 3.296 .
H(39) C(33) 2.074 .
H(39) C(34) 2.582 .
H(39) C(35) 2.608 .
H(39) C(36) 2.894 .
H(39) C(37) 2.892 .
H(39) C(39) 3.510 .
H(39) H(2) 3.092 .
H(39) H(3) 3.598 .
H(39) H(7) 3.288 .
H(39) H(13) 2.771 .
H(39) H(15) 3.523 .
H(39) H(26) 2.478 .
H(39) H(27) 3.555 .
H(39) H(28) 2.209 .
H(39) H(31) 2.676 3_645
H(39) H(38) 1.584 .
H(39) H(40) 1.584 .
H(39) H(46) 3.516 1_655
H(40) O(4) 3.277 1_655
H(40) C(29) 3.031 .
H(40) C(30) 3.186 .
H(40) C(31) 2.487 .
H(40) C(32) 2.503 .
H(40) C(33) 2.074 .
H(40) C(34) 2.980 .
H(40) C(37) 3.367 .
H(40) H(3) 2.618 .
H(40) H(6) 3.334 .
H(40) H(7) 1.907 .
H(40) H(26) 2.596 .
H(40) H(28) 3.531 .
H(40) H(31) 3.515 3_645
H(40) H(38) 1.584 .
H(40) H(39) 1.584 .
H(40) H(53) 2.750 .
H(40) H(54) 3.508 2_555
H(40) H(56) 3.402 .
H(41) C(1) 2.008 .
H(41) C(3) 2.025 .
H(41) C(4) 3.225 .
H(41) C(6) 3.276 .
H(41) C(14) 3.411 1_455
H(41) C(22) 3.410 4_565
H(41) H(6) 3.313 4_565
H(41) H(9) 3.031 3_645
H(41) H(11) 2.320 .
H(41) H(17) 3.148 3_645
H(41) H(18) 3.570 1_455
H(41) H(19) 2.998 3_645
H(41) H(22) 2.602 4_565
H(41) H(23) 3.365 4_565
H(41) H(35) 2.300 .
H(41) H(36) 3.375 3_555
H(41) H(37) 3.416 3_555
H(41) H(42) 2.534 1_455
H(41) H(63) 3.463 4_565
H(42) N(3) 3.215 .
H(42) C(1) 3.458 1_655
H(42) C(2) 2.733 1_655
H(42) C(3) 3.094 1_655
H(42) C(12) 3.344 .
H(42) C(13) 2.070 .
H(42) C(15) 2.085 .
H(42) C(16) 3.491 .
H(42) C(17) 2.738 .
H(42) C(22) 3.445 4_665
H(42) H(4) 2.422 .
H(42) H(11) 3.133 1_655
H(42) H(18) 2.329 .
H(42) H(22) 3.252 4_665
H(42) H(23) 2.847 4_665
H(42) H(29) 2.621 .
H(42) H(30) 2.226 .
H(42) H(36) 3.187 3_655
H(42) H(41) 2.534 1_655
H(42) H(43) 1.589 .
H(42) H(45) 3.501 4_665
H(43) O(3) 2.640 3_645
H(43) N(3) 2.980 .
H(43) C(3) 3.354 1_655
H(43) C(11) 2.862 .
H(43) C(12) 2.613 .
H(43) C(13) 2.070 .
H(43) C(15) 2.085 .
H(43) C(17) 3.320 .
H(43) C(22) 3.507 4_665
H(43) H(4) 3.451 .
H(43) H(11) 3.107 1_655
H(43) H(16) 3.531 3_645
H(43) H(17) 3.429 3_645
H(43) H(18) 2.443 .
H(43) H(23) 2.601 4_665
H(43) H(25) 2.991 3_645
H(43) H(29) 2.226 .
H(43) H(30) 2.797 .
H(43) H(33) 3.557 .
H(43) H(34) 2.583 .
H(43) H(42) 1.589 .
H(43) H(47) 2.534 .
H(43) H(61) 3.152 3_645
H(44) O(5) 2.855 2_565
H(44) C(20) 3.214 .
H(44) C(21) 2.631 .
H(44) C(22) 2.048 .
H(44) C(24) 2.055 .
H(44) C(25) 2.721 .
H(44) C(26) 2.519 .
H(44) C(30) 3.393 .
H(44) H(9) 2.562 .
H(44) H(16) 3.066 2_565
H(44) H(19) 2.423 .
H(44) H(22) 2.845 .
H(44) H(23) 2.345 .
H(44) H(45) 1.581 .
H(44) H(51) 3.234 .
H(44) H(52) 2.120 .
H(44) H(53) 3.119 .
H(44) H(62) 2.833 2_565
H(45) C(21) 3.299 .
H(45) C(22) 2.048 .
H(45) C(24) 2.055 .
H(45) C(25) 3.339 .
H(45) C(26) 2.656 .
H(45) C(30) 2.709 .
H(45) C(31) 2.607 .
H(45) H(6) 2.171 .
H(45) H(7) 2.596 .
H(45) H(8) 3.034 .
H(45) H(9) 3.595 .
H(45) H(19) 3.513 .
H(45) H(22) 2.362 .
H(45) H(23) 2.339 .
H(45) H(29) 3.512 4_664
H(45) H(42) 3.501 4_664
H(45) H(44) 1.581 .
H(45) H(51) 3.576 .
H(45) H(52) 2.596 .
H(45) H(53) 2.780 .
H(45) H(55) 3.373 2_555
H(46) O(4) 2.351 .
H(46) N(2) 1.936 .
H(46) C(5) 3.149 .
H(46) C(7) 3.231 .
H(46) C(8) 2.015 .
H(46) C(19) 3.548 3_645
H(46) C(43) 3.428 .
H(46) H(1) 3.294 3_545
H(46) H(5) 3.117 3_545
H(46) H(10) 2.306 .
H(46) H(39) 3.516 1_455
H(46) H(48) 2.844 .
H(46) H(57) 2.840 3_645
H(46) H(58) 3.582 3_645
H(46) H(60) 3.180 3_545
H(47) O(2) 3.258 .
H(47) O(4) 3.531 3_555
H(47) N(3) 2.033 .
H(47) C(1) 2.706 .
H(47) C(6) 2.746 .
H(47) C(7) 2.496 .
H(47) C(8) 3.577 .
H(47) C(10) 2.062 .
H(47) C(12) 2.056 .
H(47) C(13) 2.911 .
H(47) C(14) 2.729 .
H(47) C(15) 2.450 .
H(47) C(16) 3.281 .
H(47) C(27) 3.580 3_645
H(47) H(1) 2.407 .
H(47) H(5) 2.444 .
H(47) H(17) 3.285 3_645
H(47) H(25) 2.602 3_645
H(47) H(29) 2.371 .
H(47) H(30) 3.404 .
H(47) H(32) 3.528 .
H(47) H(33) 2.809 .
H(47) H(34) 2.209 .
H(47) H(35) 2.389 .
H(47) H(43) 2.534 .
H(47) H(60) 3.597 .
H(48) O(4) 2.776 .
H(48) C(36) 2.593 .
H(48) C(37) 2.607 .
H(48) C(39) 2.081 .
H(48) C(40) 3.355 .
H(48) C(42) 2.062 .
H(48) C(43) 2.731 .
H(48) H(2) 2.412 .
H(48) H(10) 3.330 .
H(48) H(12) 2.367 .
H(48) H(13) 2.494 .
H(48) H(20) 2.780 .
H(48) H(36) 2.376 .
H(48) H(37) 2.844 .
H(48) H(46) 2.844 .
H(48) H(49) 1.584 .
H(48) H(53) 3.111 1_455
H(48) H(54) 3.444 .
H(48) H(57) 3.356 3_645
H(49) O(4) 3.338 .
H(49) O(7) 3.429 .
H(49) C(36) 3.471 .
H(49) C(37) 2.779 .
H(49) C(39) 2.081 .
H(49) C(40) 2.673 .
H(49) C(40) 3.540 2_455
H(49) C(42) 2.062 .
H(49) C(43) 2.762 .
H(49) H(2) 2.857 .
H(49) H(3) 3.195 2_455
H(49) H(7) 3.517 1_455
H(49) H(12) 3.272 .
H(49) H(20) 2.549 .
H(49) H(36) 2.844 .
H(49) H(37) 2.351 .
H(49) H(48) 1.584 .
H(49) H(53) 3.173 1_455
H(49) H(54) 2.335 .
H(49) H(55) 3.227 .
H(49) H(55) 3.490 2_455
H(49) H(56) 3.415 .
H(49) H(56) 2.976 2_455
H(50) C(12) 3.080 .
H(50) C(13) 2.844 .
H(50) C(16) 2.849 .
H(50) C(17) 2.116 .
H(50) C(19) 1.922 .
H(50) C(35) 3.051 .
H(50) H(4) 2.860 .
H(50) H(14) 2.666 .
H(50) H(18) 2.926 .
H(50) H(27) 2.770 .
H(50) H(28) 2.460 .
H(50) H(31) 3.438 .
H(50) H(32) 2.562 .
H(50) H(33) 2.475 .
H(50) H(57) 2.748 .
H(50) H(58) 2.204 .
H(51) C(23) 3.223 .
H(51) C(24) 2.067 .
H(51) C(25) 2.508 .
H(51) C(27) 2.638 .
H(51) C(28) 3.315 .
H(51) C(29) 2.993 .
H(51) C(30) 2.986 .
H(51) H(7) 3.513 .
H(51) H(9) 2.474 .
H(51) H(10) 3.133 1_655
H(51) H(12) 2.889 1_655
H(51) H(21) 3.541 3_655
H(51) H(24) 2.127 .
H(51) H(25) 3.498 .
H(51) H(26) 2.429 .
H(51) H(44) 3.234 .
H(51) H(45) 3.576 .
H(51) H(52) 1.584 .
H(51) H(53) 1.584 .
H(52) C(23) 2.400 .
H(52) C(24) 2.067 .
H(52) C(25) 2.937 .
H(52) C(30) 3.343 .
H(52) C(36) 3.182 1_655
H(52) C(37) 3.427 1_655
H(52) H(7) 3.376 .
H(52) H(9) 2.704 .
H(52) H(12) 2.423 1_655
H(52) H(15) 3.407 1_655
H(52) H(20) 2.743 1_655
H(52) H(24) 3.473 .
H(52) H(26) 3.575 .
H(52) H(27) 3.444 1_655
H(52) H(44) 2.120 .
H(52) H(45) 2.596 .
H(52) H(51) 1.584 .
H(52) H(53) 1.584 .
H(53) C(23) 2.884 .
H(53) C(24) 2.067 .
H(53) C(25) 3.304 .
H(53) C(29) 2.962 .
H(53) C(30) 2.566 .
H(53) C(31) 2.766 .
H(53) C(38) 3.553 .
H(53) H(6) 3.290 .
H(53) H(7) 2.155 .
H(53) H(8) 3.508 .
H(53) H(9) 3.505 .
H(53) H(10) 3.484 1_655
H(53) H(12) 2.864 1_655
H(53) H(20) 3.474 1_655
H(53) H(24) 3.461 .
H(53) H(26) 2.409 .
H(53) H(40) 2.750 .
H(53) H(44) 3.119 .
H(53) H(45) 2.780 .
H(53) H(48) 3.111 1_655
H(53) H(49) 3.173 1_655
H(53) H(51) 1.584 .
H(53) H(52) 1.584 .
H(54) O(7) 3.281 2_555
H(54) C(31) 3.442 2_455
H(54) C(32) 3.460 2_455
H(54) C(37) 2.994 .
H(54) C(39) 2.060 .
H(54) C(41) 2.529 .
H(54) C(42) 3.063 .
H(54) H(2) 2.797 .
H(54) H(3) 3.142 .
H(54) H(3) 2.683 2_455
H(54) H(6) 3.330 2_455
H(54) H(7) 2.996 2_455
H(54) H(20) 2.914 .
H(54) H(37) 2.607 .
H(54) H(40) 3.508 2_455
H(54) H(48) 3.444 .
H(54) H(49) 2.335 .
H(54) H(55) 1.584 .
H(54) H(56) 1.584 .
H(54) H(56) 3.316 2_455
H(54) H(63) 3.465 .
H(55) C(15) 3.523 3_645
H(55) C(31) 3.304 2_455
H(55) C(37) 3.338 .
H(55) C(39) 2.060 .
H(55) C(41) 2.916 .
H(55) C(42) 2.998 .
H(55) H(2) 2.198 .
H(55) H(3) 3.284 .
H(55) H(3) 3.353 2_455
H(55) H(6) 2.815 2_455
H(55) H(7) 2.966 2_455
H(55) H(30) 2.585 3_645
H(55) H(36) 3.119 .
H(55) H(37) 2.494 .
H(55) H(38) 3.087 .
H(55) H(45) 3.373 2_455
H(55) H(49) 3.227 .
H(55) H(49) 3.490 2_555
H(55) H(54) 1.584 .
H(55) H(56) 1.584 .
H(56) O(1) 3.085 .
H(56) O(7) 3.293 2_555
H(56) C(32) 2.465 .
H(56) C(33) 2.690 .
H(56) C(37) 2.581 .
H(56) C(38) 3.073 .
H(56) C(39) 2.060 .
H(56) C(41) 3.312 .
H(56) H(2) 2.517 .
H(56) H(3) 1.754 .
H(56) H(20) 2.808 .
H(56) H(30) 3.526 3_645
H(56) H(37) 3.317 2_555
H(56) H(38) 2.640 .
H(56) H(40) 3.402 .
H(56) H(49) 3.415 .
H(56) H(49) 2.976 2_555
H(56) H(54) 1.584 .
H(56) H(54) 3.316 2_555
H(56) H(55) 1.584 .
H(56) H(63) 2.873 .
H(57) O(4) 3.399 3_655
H(57) C(9) 3.147 3_655
H(57) C(17) 2.622 .
H(57) C(18) 1.938 .
H(57) C(42) 3.542 3_655
H(57) H(4) 2.309 .
H(57) H(5) 2.830 1_655
H(57) H(13) 3.480 3_655
H(57) H(31) 3.583 .
H(57) H(36) 2.801 3_655
H(57) H(46) 2.840 3_655
H(57) H(48) 3.356 3_655
H(57) H(50) 2.748 .
H(57) H(58) 1.628 .
H(58) N(2) 3.508 3_655
H(58) C(9) 3.466 3_655
H(58) C(17) 3.310 .
H(58) C(18) 1.938 .
H(58) C(27) 3.208 .
H(58) C(28) 3.228 .
H(58) H(4) 3.451 .
H(58) H(5) 3.373 1_655
H(58) H(14) 2.469 .
H(58) H(24) 2.614 .
H(58) H(25) 3.315 .
H(58) H(34) 3.532 3_655
H(58) H(46) 3.582 3_655
H(58) H(50) 2.204 .
H(58) H(57) 1.628 .
H(60) N(2) 2.105 3_555
H(60) N(3) 3.015 .
H(60) C(4) 2.968 3_555
H(60) C(5) 2.919 3_555
H(60) C(7) 3.107 .
H(60) C(8) 3.571 .
H(60) C(9) 3.091 3_555
H(60) C(10) 1.872 .
H(60) C(11) 2.722 .
H(60) C(12) 3.290 .
H(60) C(16) 2.821 .
H(60) H(1) 3.019 .
H(60) H(5) 2.122 .
H(60) H(10) 3.223 .
H(60) H(21) 2.431 3_555
H(60) H(31) 3.398 .
H(60) H(32) 2.000 .
H(60) H(33) 2.855 .
H(60) H(46) 3.180 3_555
H(60) H(47) 3.597 .
H(61) O(5) 2.02(3) 2_465
H(61) C(3) 3.20(3) 3_555
H(61) C(20) 3.60(3) .
H(61) C(21) 2.80(3) 2_465
H(61) C(22) 2.90(3) 2_465
H(61) C(27) 3.22(3) .
H(61) C(28) 2.10(3) .
H(61) C(29) 2.63(3) .
H(61) C(30) 3.08(3) .
H(61) C(34) 2.70(3) .
H(61) C(35) 3.48(3) .
H(61) H(8) 2.521 .
H(61) H(11) 2.308 3_555
H(61) H(14) 2.622 .
H(61) H(15) 2.075 .
H(61) H(16) 2.793 .
H(61) H(19) 2.961 2_465
H(61) H(22) 3.240 2_465
H(61) H(23) 2.331 2_465
H(61) H(25) 3.397 .
H(61) H(26) 3.566 .
H(61) H(27) 3.157 .
H(61) H(43) 3.152 3_655
H(61) H(62) 2.532 2_465
H(62) O(1) 2.036 2_565
H(62) O(3) 3.420 2_565
H(62) C(20) 2.587 .
H(62) C(21) 1.889 .
H(62) C(22) 3.117 .
H(62) C(32) 3.264 2_565
H(62) C(34) 3.251 2_565
H(62) H(8) 2.938 2_565
H(62) H(15) 2.335 2_565
H(62) H(16) 2.850 .
H(62) H(17) 2.480 .
H(62) H(19) 2.231 .
H(62) H(20) 3.227 2_565
H(62) H(22) 3.369 .
H(62) H(23) 3.342 .
H(62) H(44) 2.833 2_465
H(62) H(61) 2.532 2_565
H(62) H(63) 2.594 2_565
H(63) O(5) 3.400 2_465
H(63) O(7) 1.771 2_555
H(63) C(31) 2.852 .
H(63) C(32) 1.867 .
H(63) C(33) 3.058 .
H(63) C(37) 3.436 .
H(63) C(40) 3.544 .
H(63) C(42) 2.941 2_555
H(63) C(43) 2.641 2_555
H(63) H(3) 1.980 .
H(63) H(6) 2.766 .
H(63) H(8) 3.500 .
H(63) H(15) 3.343 .
H(63) H(17) 3.497 2_465
H(63) H(20) 2.963 .
H(63) H(29) 3.525 4_564
H(63) H(36) 3.549 2_555
H(63) H(37) 2.356 2_555
H(63) H(41) 3.463 4_564
H(63) H(54) 3.465 .
H(63) H(56) 2.873 .
H(63) H(62) 2.594 2_465

loop_
_geom_torsion_atom_site_label_1
_geom_torsion_atom_site_label_2
_geom_torsion_atom_site_label_3
_geom_torsion_atom_site_label_4
_geom_torsion
C(5) N(2) C(9) C(8) 2.8(6)
C(9) N(2) C(5) C(4) 176.2(4)
C(9) N(2) C(5) C(6) -3.3(6)
C(11) N(3) C(15) C(14) 50.3(4)
C(15) N(3) C(11) C(10) 156.7(3)
C(15) N(3) C(11) C(12) -74.6(3)
C(11) N(3) C(16) C(17) -72.7(3)
C(16) N(3) C(11) C(10) -83.6(3)
C(16) N(3) C(11) C(12) 45.1(3)
C(15) N(3) C(16) C(17) 46.6(3)
C(16) N(3) C(15) C(14) -70.4(3)
C(2) C(1) C(6) C(5) 0.5(5)
C(2) C(1) C(6) C(7) -178.8(3)
C(6) C(1) C(2) C(3) -2.2(6)
C(1) C(2) C(3) C(4) 1.7(6)
C(2) C(3) C(4) C(5) 0.6(6)
C(3) C(4) C(5) N(2) 178.2(4)
C(3) C(4) C(5) C(6) -2.3(6)
N(2) C(5) C(6) C(1) -178.8(3)
N(2) C(5) C(6) C(7) 0.5(5)
C(4) C(5) C(6) C(1) 1.8(5)
C(4) C(5) C(6) C(7) -178.9(3)
C(1) C(6) C(7) C(8) -178.0(3)
C(1) C(6) C(7) C(10) 2.4(5)
C(5) C(6) C(7) C(8) 2.7(5)
C(5) C(6) C(7) C(10) -176.9(3)
C(6) C(7) C(8) C(9) -3.2(6)
C(6) C(7) C(10) O(2) -163.6(3)
C(6) C(7) C(10) C(11) 74.7(4)
C(8) C(7) C(10) O(2) 16.8(5)
C(8) C(7) C(10) C(11) -104.8(4)
C(10) C(7) C(8) C(9) 176.4(3)
C(7) C(8) C(9) N(2) 0.5(7)
O(2) C(10) C(11) N(3) 79.0(3)
O(2) C(10) C(11) C(12) -45.2(4)
C(7) C(10) C(11) N(3) -160.5(3)
C(7) C(10) C(11) C(12) 75.4(3)
N(3) C(11) C(12) C(13) 22.4(3)
C(10) C(11) C(12) C(13) 149.3(3)
C(11) C(12) C(13) C(14) 45.1(4)
C(11) C(12) C(13) C(17) -72.0(3)
C(12) C(13) C(14) C(15) -69.4(4)
C(12) C(13) C(17) C(16) 45.5(4)
C(12) C(13) C(17) C(18) -79.1(4)
C(14) C(13) C(17) C(16) -72.4(4)
C(14) C(13) C(17) C(18) 163.0(3)
C(17) C(13) C(14) C(15) 49.0(4)
C(13) C(14) C(15) N(3) 18.8(4)
N(3) C(16) C(17) C(13) 21.7(4)
N(3) C(16) C(17) C(18) 148.7(3)
C(13) C(17) C(18) C(19) -126.1(6)
C(16) C(17) C(18) C(19) 111.9(6)
C(21) C(20) C(25) C(24) -53.5(4)
C(21) C(20) C(25) C(27) 179.4(3)
C(25) C(20) C(21) O(5) 178.4(3)
C(25) C(20) C(21) C(22) 58.8(4)
O(5) C(21) C(22) C(23) 177.6(3)
C(20) C(21) C(22) C(23) -60.4(4)
C(21) C(22) C(23) C(24) 60.3(4)
C(22) C(23) C(24) C(25) -53.6(4)
C(22) C(23) C(24) C(26) -171.2(3)
C(22) C(23) C(24) C(30) 66.0(4)
C(23) C(24) C(25) C(20) 48.7(4)
C(23) C(24) C(25) C(27) 176.2(3)
C(23) C(24) C(30) C(29) 178.7(2)
C(23) C(24) C(30) C(31) 49.8(4)
C(26) C(24) C(25) C(20) 164.1(3)
C(26) C(24) C(25) C(27) -68.4(4)
C(25) C(24) C(30) C(29) -61.6(3)
C(25) C(24) C(30) C(31) 169.5(2)
C(30) C(24) C(25) C(20) -73.4(4)
C(30) C(24) C(25) C(27) 54.1(4)
C(26) C(24) C(30) C(29) 59.4(4)
C(26) C(24) C(30) C(31) -69.5(4)
C(20) C(25) C(27) C(28) 78.7(4)
C(24) C(25) C(27) C(28) -49.4(4)
C(25) C(27) C(28) O(3) -77.1(3)
C(25) C(27) C(28) C(29) 48.6(4)
O(3) C(28) C(29) C(30) 70.1(4)
O(3) C(28) C(29) C(34) -55.2(4)
C(27) C(28) C(29) C(30) -53.6(3)
C(27) C(28) C(29) C(34) -178.9(2)
C(28) C(29) C(30) C(24) 61.7(3)
C(28) C(29) C(30) C(31) -169.4(3)
C(28) C(29) C(34) C(33) 177.7(2)
C(28) C(29) C(34) C(35) -61.1(4)
C(30) C(29) C(34) C(33) 53.3(3)
C(30) C(29) C(34) C(35) 174.5(3)
C(34) C(29) C(30) C(24) -172.3(2)
C(34) C(29) C(30) C(31) -43.3(4)
C(24) C(30) C(31) C(32) 172.6(2)
C(29) C(30) C(31) C(32) 45.3(4)
C(30) C(31) C(32) O(1) 67.1(3)
C(30) C(31) C(32) C(33) -54.2(4)
O(1) C(32) C(33) C(34) -60.1(3)
O(1) C(32) C(33) C(37) 51.3(3)
O(1) C(32) C(33) C(38) 177.5(2)
C(31) C(32) C(33) C(34) 60.3(3)
C(31) C(32) C(33) C(37) 171.7(3)
C(31) C(32) C(33) C(38) -62.1(3)
C(32) C(33) C(34) C(29) -61.9(3)
C(32) C(33) C(34) C(35) 168.8(3)
C(32) C(33) C(37) C(36) -156.3(2)
C(32) C(33) C(37) C(39) 78.4(4)
C(34) C(33) C(37) C(36) -40.8(3)
C(34) C(33) C(37) C(39) -166.2(2)
C(37) C(33) C(34) C(29) 175.9(2)
C(37) C(33) C(34) C(35) 46.6(3)
C(38) C(33) C(34) C(29) 58.5(3)
C(38) C(33) C(34) C(35) -70.8(3)
C(38) C(33) C(37) C(36) 78.1(3)
C(38) C(33) C(37) C(39) -47.3(4)
C(29) C(34) C(35) C(36) -159.9(3)
C(33) C(34) C(35) C(36) -33.9(3)
C(34) C(35) C(36) C(37) 7.6(4)
C(35) C(36) C(37) C(33) 21.0(3)
C(35) C(36) C(37) C(39) 150.0(3)
C(33) C(37) C(39) C(40) -54.2(4)
C(33) C(37) C(39) C(41) -178.4(2)
C(36) C(37) C(39) C(40) -174.3(3)
C(36) C(37) C(39) C(41) 61.5(4)
C(37) C(39) C(41) C(42) -168.4(3)
C(40) C(39) C(41) C(42) 65.6(4)
C(39) C(41) C(42) C(43) 177.8(3)
C(41) C(42) C(43) O(4) -63.4(4)
C(41) C(42) C(43) O(7) 118.4(4)
